data_7046922
loop_
_publ_author_name
'Jiang, Dequan'
'Wang, Ying'
'Zhang, Bingbing'
'Han, Guopeng'
'Yang, Zhihua'
'Pan, Shilie'

_publ_section_title
;
 K<sub>11</sub>RbB<sub>28</sub>O<sub>48</sub>: a new triple-layered borate
 with an unprecedented [B<sub>28</sub>O<sub>57</sub>] fundamental building
 block.
;
_journal_issue 32
_journal_name_full 'Dalton transactions (Cambridge, England : 2003)'
_journal_page_first 10833
_journal_page_last 10836
_journal_paper_doi 10.1039/c8dt02095g
_journal_volume 47
_journal_year 2018
_chemical_formula_moiety 'B28 K11 O48 Rb'
_chemical_formula_sum 'B28 K11 O48 Rb'
_chemical_formula_weight 1586.25
_space_group_crystal_system triclinic
_space_group_IT_number 2
_space_group_name_Hall '-P 1'
_space_group_name_H-M_alt 'P -1'
_symmetry_space_group_name_Hall '-P 1'
_symmetry_space_group_name_H-M 'P -1'
_audit_creation_date 2017-12-19
_audit_creation_method
;
Olex2 1.2
(compiled 2017.08.10 svn.r3458 for OlexSys, GUI svn.r5381)
;
_audit_update_record
;
2018-05-10 deposited with the CCDC.
2018-06-29 downloaded from the CCDC.
;
_cell_angle_alpha 92.208(2)
_cell_angle_beta 91.584(2)
_cell_angle_gamma 90.200(2)
_cell_formula_units_Z 2
_cell_length_a 6.6231(2)
_cell_length_b 11.3213(3)
_cell_length_c 28.7010(9)
_cell_measurement_reflns_used 1777
_cell_measurement_temperature 296(2)
_cell_measurement_theta_max 21.084
_cell_measurement_theta_min 3.177
_cell_volume 2149.62(11)
_computing_cell_refinement 'SAINT v7.68A (Bruker, 2009)'
_computing_data_collection 'Bruker SMART'
_computing_data_reduction 'SAINT v7.68A (Bruker, 2009)'
_computing_molecular_graphics 'Olex2 (Dolomanov et al., 2009)'
_computing_publication_material 'Olex2 (Dolomanov et al., 2009)'
_computing_structure_refinement 'ShelXL (Sheldrick, 2015)'
_computing_structure_solution 'SHELXS-97 (Sheldrick, 1990)'
_diffrn_ambient_temperature 296.15
_diffrn_measured_fraction_theta_full 0.997
_diffrn_measured_fraction_theta_max 0.979
_diffrn_measurement_device_type 'CCD area detector'
_diffrn_measurement_method 'phi and omega scans'
_diffrn_radiation_monochromator graphite
_diffrn_radiation_type MoK\a
_diffrn_radiation_wavelength 0.71073
_diffrn_reflns_av_R_equivalents 0.0869
_diffrn_reflns_av_unetI/netI 0.1145
_diffrn_reflns_Laue_measured_fraction_full 0.997
_diffrn_reflns_Laue_measured_fraction_max 0.979
_diffrn_reflns_limit_h_max 8
_diffrn_reflns_limit_h_min -8
_diffrn_reflns_limit_k_max 14
_diffrn_reflns_limit_k_min -14
_diffrn_reflns_limit_l_max 37
_diffrn_reflns_limit_l_min -36
_diffrn_reflns_number 26849
_diffrn_reflns_point_group_measured_fraction_full 0.997
_diffrn_reflns_point_group_measured_fraction_max 0.979
_diffrn_reflns_theta_full 25.242
_diffrn_reflns_theta_max 27.556
_diffrn_reflns_theta_min 1.421
_exptl_absorpt_coefficient_mu 2.363
_exptl_absorpt_correction_T_max 0.7456
_exptl_absorpt_correction_T_min 0.6276
_exptl_absorpt_correction_type multi-scan
_exptl_absorpt_process_details
'SADABS-2008/1 (Bruker,2008) was used for absorption correction. wR2(int) was 0.0717 before and 0.0608 after correction. The Ratio of minimum to maximum transmission is 0.8417. The \l/2 correction factor is 0.0015.'
_exptl_crystal_colour colourless
_exptl_crystal_colour_primary colourless
_exptl_crystal_density_diffrn 2.451
_exptl_crystal_density_method 'not measured'
_exptl_crystal_description block
_exptl_crystal_F_000 1540
_refine_diff_density_max 1.851
_refine_diff_density_min -2.685
_refine_diff_density_rms 0.176
_refine_ls_extinction_method none
_refine_ls_goodness_of_fit_ref 1.049
_refine_ls_hydrogen_treatment undef
_refine_ls_matrix_type full
_refine_ls_number_parameters 793
_refine_ls_number_reflns 9738
_refine_ls_number_restraints 0
_refine_ls_restrained_S_all 1.049
_refine_ls_R_factor_all 0.1361
_refine_ls_R_factor_gt 0.0719
_refine_ls_shift/su_max 0.001
_refine_ls_shift/su_mean 0.000
_refine_ls_structure_factor_coef Fsqd
_refine_ls_weighting_details 'w=1/[\s^2^(Fo^2^)+(0.0960P)^2^+6.0956P] where P=(Fo^2^+2Fc^2^)/3'
_refine_ls_weighting_scheme calc
_refine_ls_wR_factor_gt 0.1805
_refine_ls_wR_factor_ref 0.2200
_reflns_Friedel_coverage 0.000
_reflns_number_gt 5476
_reflns_number_total 9738
_reflns_threshold_expression 'I > 2\s(I)'
_cod_data_source_file c8dt02095g2.cif
_cod_data_source_block 11
_cod_depositor_comments 'Adding full bibliography for 7046922.cif.'
_cod_database_code 7046922
_shelx_shelxl_version_number 2016/6
_shelx_space_group_comment
;
The symmetry employed for this shelxl refinement is uniquely defined
by the following loop, which should always be used as a source of
symmetry information in preference to the above space-group names.
They are only intended as comments.
;
_olex2_refinement_description
;
;
_olex2_submission_special_instructions 'No special instructions were received'

loop_
_space_group_symop_operation_xyz
'x, y, z'
'-x, -y, -z'

loop_
_atom_site_label
_atom_site_type_symbol
_atom_site_fract_x
_atom_site_fract_y
_atom_site_fract_z
_atom_site_U_iso_or_equiv
_atom_site_adp_type
_atom_site_occupancy
_atom_site_site_symmetry_order
_atom_site_calc_flag
Rb1 Rb -0.55521(19) -0.15323(11) 0.13790(4) 0.0570(3) Uani 1 1 d
K1 K 0.4538(2) 0.14552(14) 0.47972(6) 0.0220(4) Uani 1 1 d
K2 K 0.1130(2) 0.29728(15) 0.16022(6) 0.0221(4) Uani 1 1 d
K3 K 0.4001(3) 0.43274(15) 0.29987(6) 0.0230(4) Uani 1 1 d
K4 K -0.0289(3) 0.35203(14) 0.02627(6) 0.0225(4) Uani 1 1 d
K5 K 0.6233(3) 0.15763(15) 0.34196(7) 0.0264(4) Uani 1 1 d
K6 K -0.0687(3) -0.02331(17) 0.18919(7) 0.0322(5) Uani 1 1 d
K7 K 1.0661(3) -0.07151(15) 0.30746(6) 0.0248(4) Uani 1 1 d
K8 K -1.4235(3) -0.50773(15) 0.18009(7) 0.0265(4) Uani 1 1 d
K9 K 0.0478(3) 0.34855(16) 0.53110(6) 0.0278(4) Uani 1 1 d
K10 K 0.0187(4) 0.36077(17) 0.64034(6) 0.0403(6) Uani 1 1 d
K11 K -0.5681(3) -0.15025(15) 0.02524(6) 0.0259(4) Uani 1 1 d
B1 B 0.0968(13) 0.2364(7) 0.3546(3) 0.0180(18) Uani 1 1 d
B2 B 0.5602(12) 0.2057(7) 0.5902(3) 0.0171(17) Uani 1 1 d
B3 B -1.0620(12) -0.3294(7) 0.0814(3) 0.0164(17) Uani 1 1 d
B4 B -0.2499(12) 0.4443(7) -0.0906(3) 0.0180(18) Uani 1 1 d
B5 B -0.2607(12) 0.0594(7) 0.0795(3) 0.0144(16) Uani 1 1 d
B6 B 0.6948(12) 0.2411(7) 0.2347(3) 0.0157(17) Uani 1 1 d
B7 B -0.0713(12) 0.3952(7) 0.2649(3) 0.0148(17) Uani 1 1 d
B8 B 0.3861(12) 0.7021(7) 0.2474(3) 0.0171(18) Uani 1 1 d
B9 B 0.0317(11) 0.5999(7) 0.2466(3) 0.0152(17) Uani 1 1 d
B10 B 0.3375(12) 0.5798(7) 0.5686(3) 0.0157(17) Uani 1 1 d
B11 B 0.5896(13) 0.4315(8) 0.5846(3) 0.0213(19) Uani 1 1 d
B12 B 0.8605(13) 0.0781(7) 0.5690(3) 0.0164(17) Uani 1 1 d
B13 B 0.3101(12) 0.3530(7) 0.4096(3) 0.0182(18) Uani 1 1 d
B14 B 0.9076(12) 0.0801(7) 0.4472(3) 0.0170(18) Uani 1 1 d
B15 B 1.0413(12) 0.1892(7) 0.2657(3) 0.0163(17) Uani 1 1 d
B16 B -0.9751(12) -0.4030(7) 0.1574(3) 0.0176(18) Uani 1 1 d
B17 B 0.4998(12) -0.0909(7) 0.2500(3) 0.0144(17) Uani 1 1 d
B18 B 0.3825(11) 0.1125(7) 0.2363(3) 0.0125(16) Uani 1 1 d
B19 B -0.5213(12) 0.3950(7) 0.0637(3) 0.0164(17) Uani 1 1 d
B20 B -0.5680(12) 0.1773(7) 0.0758(3) 0.0177(18) Uani 1 1 d
B21 B -1.0228(12) -0.1065(8) 0.0795(3) 0.0178(18) Uani 1 1 d
B22 B -0.4013(13) 0.5963(7) 0.0620(3) 0.0181(18) Uani 1 1 d
B23 B 0.6381(14) 0.1912(8) 0.1463(3) 0.025(2) Uani 1 1 d
B24 B 0.0824(13) 0.0919(7) 0.0620(3) 0.0193(18) Uani 1 1 d
B25 B -0.2541(13) -0.2542(8) 0.2517(3) 0.0212(19) Uani 1 1 d
B26 B 0.4589(13) 0.1071(7) 0.6610(3) 0.0201(18) Uani 1 1 d
B27 B 0.2267(12) 0.1053(7) 0.5920(3) 0.0177(18) Uani 1 1 d
B28 B -0.0275(12) 0.2905(7) 0.4322(3) 0.0188(18) Uani 1 1 d
O1 O -0.0279(7) 0.5107(4) 0.27972(17) 0.0136(10) Uani 1 1 d
O2 O 0.4878(7) 0.2119(4) 0.24621(19) 0.0209(12) Uani 1 1 d
O3 O -0.1185(7) 0.1967(4) 0.46070(18) 0.0180(11) Uani 1 1 d
O4 O 0.0818(7) 0.3170(4) 0.25998(19) 0.0191(11) Uani 1 1 d
O5 O 0.3909(8) 0.4616(4) 0.5720(2) 0.0294(14) Uani 1 1 d
O6 O -0.5276(7) 0.0081(4) 0.21960(17) 0.0158(11) Uani 1 1 d
O7 O -0.0696(7) 0.4226(4) -0.06393(18) 0.0162(11) Uani 1 1 d
O8 O -1.1182(8) -0.3529(5) 0.12997(19) 0.0237(12) Uani 1 1 d
O9 O -0.4713(7) 0.2809(4) 0.05387(18) 0.0171(11) Uani 1 1 d
O10 O 0.3087(8) 0.4313(4) 0.0834(2) 0.0221(12) Uani 1 1 d
O11 O -0.8704(7) -0.0202(4) 0.07913(19) 0.0207(12) Uani 1 1 d
O12 O 0.3474(7) 0.1993(4) 0.57613(17) 0.0146(10) Uani 1 1 d
O13 O 0.2185(7) 0.1762(4) 0.0613(2) 0.0214(12) Uani 1 1 d
O14 O 0.1805(7) 0.3103(4) 0.44444(17) 0.0151(10) Uani 1 1 d
O15 O -0.2189(7) -0.0694(4) 0.0837(2) 0.0206(12) Uani 1 1 d
O16 O 0.2527(7) 0.6127(4) 0.25091(19) 0.0186(11) Uani 1 1 d
O17 O 0.7336(7) 0.3615(4) 0.25738(18) 0.0164(11) Uani 1 1 d
O18 O 0.0119(7) 0.1438(4) 0.59014(18) 0.0168(11) Uani 1 1 d
O19 O 0.1405(7) 0.5982(4) 0.55681(19) 0.0212(12) Uani 1 1 d
O20 O -0.9561(8) -0.2164(4) 0.0792(2) 0.0239(13) Uani 1 1 d
O21 O -0.2953(7) -0.1404(4) 0.2435(2) 0.0205(12) Uani 1 1 d
O22 O -1.0323(8) -0.4399(5) 0.20025(18) 0.0231(12) Uani 1 1 d
O23 O 0.1764(7) 0.1118(4) 0.23897(19) 0.0189(11) Uani 1 1 d
O24 O -0.6534(7) -0.1849(4) 0.23730(19) 0.0197(12) Uani 1 1 d
O25 O -0.2233(8) 0.1185(5) 0.12551(19) 0.0247(12) Uani 1 1 d
O26 O 0.7500(7) 0.0091(4) 0.4343(2) 0.0231(12) Uani 1 1 d
O27 O 0.8375(7) 0.1574(4) 0.2499(2) 0.0267(13) Uani 1 1 d
O28 O 0.6675(7) 0.1144(4) 0.56276(19) 0.0205(12) Uani 1 1 d
O29 O -0.4642(7) 0.0722(4) 0.06251(18) 0.0162(11) Uani 1 1 d
O30 O 0.5958(8) 0.1787(5) 0.64032(19) 0.0229(12) Uani 1 1 d
O31 O -0.5796(7) -0.3653(4) 0.07919(19) 0.0207(12) Uani 1 1 d
O32 O 0.4783(8) -0.0522(4) 0.29865(18) 0.0201(11) Uani 1 1 d
O33 O 0.5881(7) 0.6657(4) 0.2549(2) 0.0243(13) Uani 1 1 d
O34 O -0.0585(8) 0.2534(5) 0.38313(18) 0.0236(12) Uani 1 1 d
O35 O 0.2805(8) 0.2866(5) 0.36456(19) 0.0239(12) Uani 1 1 d
O36 O 0.6558(7) 0.3212(4) 0.5833(2) 0.0216(12) Uani 1 1 d
O37 O 0.4493(8) 0.2021(5) 0.12750(19) 0.0251(13) Uani 1 1 d
O38 O 0.2785(8) 0.4814(4) 0.4011(2) 0.0248(13) Uani 1 1 d
O39 O -0.3727(8) 0.4766(4) 0.0528(2) 0.0281(14) Uani 1 1 d
O40 O 0.2143(8) 0.5732(5) 0.14223(18) 0.0245(12) Uani 1 1 d
O41 O -0.1122(7) 0.1094(4) 0.04753(19) 0.0201(12) Uani 1 1 d
O42 O 0.7036(9) 0.2611(5) 0.1839(2) 0.0318(14) Uani 1 1 d
O43 O 0.4748(7) 0.6662(4) 0.5763(2) 0.0239(13) Uani 1 1 d
O44 O 0.8982(8) -0.0354(4) 0.5521(2) 0.0297(14) Uani 1 1 d
O45 O -1.2521(7) -0.3263(4) 0.05324(18) 0.0192(11) Uani 1 1 d
O46 O 0.0685(10) 0.1639(5) 0.31543(19) 0.0312(14) Uani 1 1 d
O47 O -0.0592(7) 0.7153(4) 0.2601(2) 0.0224(12) Uani 1 1 d
O48 O 0.7227(7) -0.0815(5) 0.35777(18) 0.0226(12) Uani 1 1 d

loop_
_atom_site_aniso_label
_atom_site_aniso_U_11
_atom_site_aniso_U_22
_atom_site_aniso_U_33
_atom_site_aniso_U_23
_atom_site_aniso_U_13
_atom_site_aniso_U_12
Rb1 0.0610(8) 0.0668(8) 0.0426(7) -0.0048(5) 0.0021(5) -0.0076(6)
K1 0.0178(8) 0.0229(9) 0.0255(9) 0.0040(7) -0.0012(7) 0.0036(7)
K2 0.0173(8) 0.0239(9) 0.0258(9) 0.0011(7) 0.0134(7) 0.0058(7)
K3 0.0190(8) 0.0237(9) 0.0268(10) 0.0040(7) 0.0030(7) 0.0028(7)
K4 0.0228(9) 0.0194(8) 0.0253(9) 0.0025(7) 0.0008(7) 0.0044(7)
K5 0.0198(9) 0.0219(9) 0.0370(11) -0.0025(8) -0.0041(8) 0.0016(7)
K6 0.0380(11) 0.0323(10) 0.0261(10) 0.0021(8) -0.0016(8) -0.0129(8)
K7 0.0211(9) 0.0214(9) 0.0320(10) -0.0011(7) 0.0038(7) -0.0032(7)
K8 0.0196(9) 0.0261(9) 0.0332(11) -0.0013(8) -0.0060(7) 0.0042(7)
K9 0.0317(10) 0.0301(10) 0.0216(10) 0.0002(7) 0.0003(8) -0.0031(8)
K10 0.0781(16) 0.0274(10) 0.0138(9) -0.0120(8) -0.0153(9) 0.0245(10)
K11 0.0350(10) 0.0206(9) 0.0221(9) 0.0002(7) 0.0026(8) 0.0014(7)
B1 0.021(4) 0.014(4) 0.020(5) 0.007(3) 0.006(4) 0.006(3)
B2 0.013(4) 0.014(4) 0.024(5) 0.003(3) -0.003(3) -0.003(3)
B3 0.009(4) 0.012(4) 0.029(5) 0.004(3) 0.005(3) 0.002(3)
B4 0.009(4) 0.018(4) 0.026(5) 0.002(4) 0.000(3) 0.001(3)
B5 0.013(4) 0.011(4) 0.019(4) -0.001(3) 0.002(3) -0.001(3)
B6 0.011(4) 0.016(4) 0.021(4) 0.000(3) 0.005(3) -0.001(3)
B7 0.013(4) 0.015(4) 0.017(4) 0.001(3) 0.001(3) -0.004(3)
B8 0.013(4) 0.014(4) 0.024(5) -0.002(3) 0.000(3) 0.003(3)
B9 0.002(3) 0.019(4) 0.026(5) 0.006(3) 0.002(3) 0.001(3)
B10 0.012(4) 0.014(4) 0.021(5) 0.004(3) 0.002(3) 0.003(3)
B11 0.016(4) 0.019(4) 0.030(5) 0.008(4) 0.006(4) 0.001(3)
B12 0.017(4) 0.016(4) 0.016(4) 0.000(3) -0.001(3) -0.001(3)
B13 0.013(4) 0.008(4) 0.033(5) -0.001(3) -0.001(4) 0.004(3)
B14 0.012(4) 0.015(4) 0.025(5) 0.003(3) 0.011(3) 0.002(3)
B15 0.010(4) 0.017(4) 0.021(5) -0.003(3) 0.000(3) 0.001(3)
B16 0.009(4) 0.016(4) 0.027(5) 0.005(4) 0.001(3) 0.000(3)
B17 0.009(4) 0.011(4) 0.024(5) 0.004(3) 0.001(3) 0.004(3)
B18 0.009(4) 0.014(4) 0.015(4) 0.006(3) 0.001(3) -0.006(3)
B19 0.015(4) 0.010(4) 0.023(5) -0.002(3) 0.003(3) 0.003(3)
B20 0.009(4) 0.015(4) 0.029(5) 0.002(4) -0.001(3) -0.001(3)
B21 0.009(4) 0.027(5) 0.019(4) 0.007(4) -0.001(3) 0.003(3)
B22 0.018(4) 0.017(4) 0.019(5) 0.001(3) 0.002(3) 0.002(3)
B23 0.028(5) 0.020(5) 0.027(5) 0.006(4) 0.007(4) -0.001(4)
B24 0.017(4) 0.017(4) 0.025(5) 0.003(3) 0.002(4) 0.005(3)
B25 0.019(4) 0.021(4) 0.024(5) 0.000(4) 0.003(4) 0.008(3)
B26 0.019(4) 0.017(4) 0.024(5) 0.000(4) 0.002(4) 0.002(3)
B27 0.015(4) 0.013(4) 0.025(5) 0.004(3) -0.002(3) -0.001(3)
B28 0.010(4) 0.017(4) 0.029(5) 0.005(4) -0.005(3) 0.003(3)
O1 0.014(2) 0.009(2) 0.017(3) -0.0003(19) 0.001(2) -0.0036(19)
O2 0.006(2) 0.018(3) 0.038(3) -0.004(2) 0.003(2) -0.001(2)
O3 0.012(2) 0.012(2) 0.030(3) -0.002(2) 0.006(2) -0.0007(19)
O4 0.009(2) 0.014(2) 0.034(3) 0.000(2) 0.001(2) -0.0009(19)
O5 0.015(3) 0.011(3) 0.062(4) -0.001(3) -0.012(3) 0.001(2)
O6 0.014(3) 0.011(2) 0.022(3) 0.001(2) 0.003(2) 0.0026(19)
O7 0.013(2) 0.013(2) 0.023(3) 0.002(2) 0.003(2) 0.0048(19)
O8 0.020(3) 0.028(3) 0.024(3) 0.005(2) 0.003(2) 0.007(2)
O9 0.010(2) 0.012(2) 0.030(3) 0.001(2) 0.005(2) -0.0003(19)
O10 0.015(3) 0.014(3) 0.038(3) 0.001(2) 0.011(2) 0.001(2)
O11 0.014(3) 0.015(3) 0.034(3) 0.004(2) -0.001(2) 0.001(2)
O12 0.010(2) 0.011(2) 0.023(3) 0.001(2) -0.002(2) 0.0030(19)
O13 0.009(2) 0.013(3) 0.042(4) 0.005(2) 0.002(2) 0.0021(19)
O14 0.004(2) 0.017(3) 0.024(3) 0.001(2) 0.000(2) -0.0020(18)
O15 0.012(3) 0.013(3) 0.037(3) 0.006(2) 0.003(2) 0.000(2)
O16 0.010(2) 0.013(2) 0.032(3) 0.003(2) 0.002(2) 0.0010(19)
O17 0.012(2) 0.012(2) 0.024(3) -0.005(2) 0.000(2) -0.0026(19)
O18 0.008(2) 0.015(2) 0.027(3) -0.006(2) -0.001(2) 0.0001(19)
O19 0.011(3) 0.019(3) 0.033(3) -0.001(2) 0.001(2) 0.002(2)
O20 0.014(3) 0.011(3) 0.046(4) -0.003(2) -0.004(2) -0.003(2)
O21 0.012(3) 0.013(2) 0.037(3) 0.008(2) 0.001(2) 0.002(2)
O22 0.021(3) 0.031(3) 0.017(3) 0.000(2) 0.000(2) -0.008(2)
O23 0.009(2) 0.019(3) 0.028(3) -0.002(2) 0.002(2) 0.004(2)
O24 0.014(3) 0.012(2) 0.034(3) 0.005(2) 0.000(2) 0.002(2)
O25 0.021(3) 0.028(3) 0.024(3) -0.005(2) -0.002(2) 0.004(2)
O26 0.011(3) 0.019(3) 0.039(4) -0.006(2) 0.003(2) 0.003(2)
O27 0.010(3) 0.009(2) 0.060(4) -0.004(2) -0.004(3) 0.003(2)
O28 0.013(3) 0.017(3) 0.031(3) -0.004(2) -0.004(2) 0.003(2)
O29 0.010(2) 0.015(2) 0.024(3) -0.002(2) 0.000(2) 0.0009(19)
O30 0.020(3) 0.027(3) 0.022(3) 0.002(2) -0.003(2) -0.008(2)
O31 0.013(3) 0.016(3) 0.034(3) -0.003(2) 0.007(2) 0.003(2)
O32 0.022(3) 0.018(3) 0.021(3) 0.004(2) -0.001(2) 0.005(2)
O33 0.006(2) 0.014(3) 0.054(4) 0.010(2) 0.002(2) 0.0009(19)
O34 0.017(3) 0.033(3) 0.021(3) -0.004(2) -0.001(2) -0.001(2)
O35 0.021(3) 0.030(3) 0.021(3) 0.002(2) 0.004(2) -0.001(2)
O36 0.011(2) 0.010(2) 0.044(4) 0.006(2) -0.001(2) -0.0008(19)
O37 0.023(3) 0.028(3) 0.025(3) 0.001(2) 0.006(2) 0.008(2)
O38 0.019(3) 0.015(3) 0.040(4) 0.006(2) -0.008(3) 0.002(2)
O39 0.019(3) 0.014(3) 0.052(4) -0.001(3) 0.017(3) -0.002(2)
O40 0.017(3) 0.038(3) 0.019(3) 0.002(2) -0.003(2) 0.008(2)
O41 0.013(3) 0.020(3) 0.028(3) 0.005(2) -0.001(2) 0.000(2)
O42 0.045(4) 0.027(3) 0.023(3) -0.009(2) 0.003(3) -0.010(3)
O43 0.009(2) 0.014(3) 0.049(4) 0.003(2) -0.004(2) 0.002(2)
O44 0.014(3) 0.015(3) 0.059(4) -0.010(3) -0.003(3) 0.004(2)
O45 0.013(3) 0.016(3) 0.028(3) 0.007(2) -0.001(2) -0.002(2)
O46 0.054(4) 0.019(3) 0.020(3) 0.000(2) 0.005(3) -0.003(3)
O47 0.010(2) 0.016(3) 0.041(4) 0.000(2) 0.002(2) 0.002(2)
O48 0.012(3) 0.033(3) 0.023(3) 0.005(2) -0.003(2) -0.007(2)

loop_
_atom_type_symbol
_atom_type_description
_atom_type_scat_dispersion_real
_atom_type_scat_dispersion_imag
_atom_type_scat_source
B B 0.0013 0.0007 'International Tables Vol C Tables 4.2.6.8 and 6.1.1.4'
O O 0.0106 0.0060 'International Tables Vol C Tables 4.2.6.8 and 6.1.1.4'
K K 0.2009 0.2494 'International Tables Vol C Tables 4.2.6.8 and 6.1.1.4'
Rb Rb -0.9393 2.9676 'International Tables Vol C Tables 4.2.6.8 and 6.1.1.4'

loop_
_geom_angle_atom_site_label_1
_geom_angle_atom_site_label_2
_geom_angle_atom_site_label_3
_geom_angle
_geom_angle_site_symmetry_1
_geom_angle_site_symmetry_3
K11 Rb1 B17 166.07(15) . 1_455
K11 Rb1 B21 61.25(14) . .
K11 Rb1 O21 151.34(10) . .
K11 Rb1 O29 48.75(9) . .
K11 Rb1 O40 94.61(10) . 1_445
B17 Rb1 B21 120.5(2) 1_455 .
B17 Rb1 O21 25.38(15) 1_455 .
B17 Rb1 O29 117.39(16) 1_455 .
B17 Rb1 O40 99.25(16) 1_455 1_445
O6 Rb1 K11 140.59(10) . .
O6 Rb1 B17 26.35(16) . 1_455
O6 Rb1 B21 108.29(18) . .
O6 Rb1 O11 99.27(14) . .
O6 Rb1 O15 101.03(15) . .
O6 Rb1 O20 125.45(14) . .
O6 Rb1 O21 43.19(12) . .
O6 Rb1 O24 48.31(13) . .
O6 Rb1 O29 92.34(13) . .
O6 Rb1 O40 121.46(13) . 1_445
O11 Rb1 K11 55.23(11) . .
O11 Rb1 B17 120.06(17) . 1_455
O11 Rb1 B21 23.23(16) . .
O11 Rb1 O20 42.97(13) . .
O11 Rb1 O21 142.44(13) . .
O11 Rb1 O29 52.94(12) . .
O11 Rb1 O40 100.69(13) . 1_445
O15 Rb1 K11 56.78(11) . .
O15 Rb1 B17 113.24(18) . 1_455
O15 Rb1 B21 111.06(17) . .
O15 Rb1 O11 92.76(14) . .
O15 Rb1 O20 115.18(15) . .
O15 Rb1 O21 95.48(14) . .
O15 Rb1 O24 138.71(15) . .
O15 Rb1 O29 42.43(12) . .
O15 Rb1 O40 131.98(14) . 1_445
O20 Rb1 K11 58.71(11) . .
O20 Rb1 B17 128.74(18) . 1_455
O20 Rb1 B21 21.90(17) . .
O20 Rb1 O21 149.31(14) . .
O20 Rb1 O29 88.85(13) . .
O20 Rb1 O40 58.23(12) . 1_445
O21 Rb1 B21 145.79(17) . .
O21 Rb1 O29 116.86(12) . .
O21 Rb1 O40 100.65(12) . 1_445
O24 Rb1 K11 164.50(11) . .
O24 Rb1 B17 27.14(17) . 1_455
O24 Rb1 B21 105.61(17) . .
O24 Rb1 O11 116.18(14) . .
O24 Rb1 O20 105.95(15) . .
O24 Rb1 O21 43.62(13) . .
O24 Rb1 O29 139.59(13) . .
O24 Rb1 O40 73.55(13) . 1_445
O29 Rb1 B21 74.91(16) . .
O31 Rb1 K11 57.06(11) . .
O31 Rb1 B17 136.05(17) . 1_455
O31 Rb1 B21 80.05(18) . .
O31 Rb1 O6 162.33(15) . .
O31 Rb1 O11 93.98(15) . .
O31 Rb1 O15 89.89(15) . .
O31 Rb1 O20 59.53(14) . .
O31 Rb1 O21 122.55(14) . .
O31 Rb1 O24 114.97(14) . .
O31 Rb1 O29 105.01(14) . .
O31 Rb1 O40 43.70(13) . 1_445
O40 Rb1 B21 77.77(16) 1_445 .
O40 Rb1 O29 141.89(12) 1_445 .
B2 K1 B13 121.2(2) . .
B2 K1 O26 57.81(17) . 2_656
B13 K1 O26 137.28(18) . 2_656
B14 K1 B2 98.0(2) . .
B14 K1 B13 104.0(2) . .
B14 K1 O26 118.63(17) . 2_656
O3 K1 B2 87.88(18) 1_655 .
O3 K1 B13 90.11(18) 1_655 .
O3 K1 B14 25.00(17) 1_655 .
O3 K1 O26 130.19(14) 1_655 2_656
O3 K1 O28 109.77(14) 1_655 2_656
O12 K1 B2 26.40(17) . .
O12 K1 B13 112.31(18) . .
O12 K1 B14 124.01(19) . .
O12 K1 O3 113.45(15) . 1_655
O12 K1 O26 44.95(13) . 2_656
O12 K1 O28 116.64(14) . 2_656
O14 K1 B2 110.67(18) . .
O14 K1 B13 25.75(18) . .
O14 K1 B14 129.77(18) . .
O14 K1 O3 114.16(14) . 1_655
O14 K1 O12 93.08(14) . .
O14 K1 O26 111.55(14) . 2_656
O14 K1 O26 130.34(16) . .
O14 K1 O28 108.86(14) . 2_656
O26 K1 B2 113.84(19) . .
O26 K1 B13 107.8(2) . .
O26 K1 B14 24.40(19) . .
O26 K1 O3 48.61(14) . 1_655
O26 K1 O12 136.07(15) . .
O26 K1 O26 110.10(12) . 2_656
O26 K1 O28 61.16(14) . 2_656
O28 K1 B2 26.56(17) . .
O28 K1 B2 124.17(18) 2_656 .
O28 K1 B13 141.20(19) . .
O28 K1 B13 111.56(18) 2_656 .
O28 K1 B14 75.9(2) . .
O28 K1 B14 85.24(18) 2_656 .
O28 K1 O3 73.88(15) . 1_655
O28 K1 O12 49.06(14) . .
O28 K1 O14 136.87(16) . .
O28 K1 O26 88.02(16) . .
O28 K1 O26 59.39(14) . 2_656
O28 K1 O26 71.84(14) 2_656 2_656
O28 K1 O28 107.11(13) . 2_656
O43 K1 B2 113.06(19) 2_666 .
O43 K1 B13 26.85(17) 2_666 .
O43 K1 B14 80.41(18) 2_666 .
O43 K1 O3 63.56(14) 2_666 1_655
O43 K1 O12 117.60(16) 2_666 .
O43 K1 O14 50.87(14) 2_666 .
O43 K1 O26 91.20(16) 2_666 .
O43 K1 O26 158.66(15) 2_666 2_656
O43 K1 O28 122.40(17) 2_666 .
O43 K1 O28 122.34(16) 2_666 2_656
O44 K1 B2 123.5(2) 2_656 .
O44 K1 B13 83.81(19) 2_656 .
O44 K1 B14 126.1(2) 2_656 .
O44 K1 O3 146.24(17) 2_656 1_655
O44 K1 O12 99.50(17) 2_656 .
O44 K1 O14 69.28(15) 2_656 .
O44 K1 O26 101.99(16) 2_656 .
O44 K1 O26 69.72(16) 2_656 2_656
O44 K1 O28 44.40(13) 2_656 2_656
O44 K1 O28 128.34(18) 2_656 .
O44 K1 O43 108.08(17) 2_656 2_666
B15 K2 B7 42.40(19) 1_455 .
B15 K2 B23 79.2(2) 1_455 1_455
B23 K2 B7 81.4(2) 1_455 .
O4 K2 B7 22.81(16) . .
O4 K2 B15 26.19(17) . 1_455
O4 K2 B23 92.2(2) . 1_455
O4 K2 O10 138.06(16) . .
O4 K2 O13 157.02(14) . .
O4 K2 O22 65.77(13) . 1_665
O4 K2 O23 47.87(13) . .
O4 K2 O25 105.78(15) . .
O4 K2 O40 98.07(14) . .
O10 K2 B7 130.73(17) . .
O10 K2 B15 159.59(19) . 1_455
O10 K2 B23 120.8(2) . 1_455
O10 K2 O13 57.14(13) . .
O10 K2 O22 85.36(14) . 1_665
O10 K2 O23 146.10(14) . .
O10 K2 O25 114.62(16) . .
O10 K2 O40 44.31(14) . .
O13 K2 B7 170.07(17) . .
O13 K2 B15 132.98(17) . 1_455
O13 K2 B23 89.03(19) . 1_455
O13 K2 O22 137.03(13) . 1_665
O13 K2 O40 100.93(14) . .
O22 K2 B7 47.29(16) 1_665 .
O22 K2 B15 89.48(17) 1_665 1_455
O22 K2 B23 94.07(19) 1_665 1_455
O23 K2 B7 67.58(16) . .
O23 K2 B15 25.78(16) . 1_455
O23 K2 B23 87.04(18) . 1_455
O23 K2 O13 109.36(13) . .
O23 K2 O22 113.60(14) . 1_665
O23 K2 O40 139.16(15) . .
O25 K2 B7 101.28(17) . .
O25 K2 B15 85.25(18) . 1_455
O25 K2 B23 23.94(19) . 1_455
O25 K2 O13 68.80(14) . .
O25 K2 O22 117.48(14) . 1_665
O25 K2 O23 82.45(14) . .
O25 K2 O40 135.17(14) . .
O37 K2 B7 138.44(19) . .
O37 K2 B15 107.58(18) . 1_455
O37 K2 B23 127.5(2) . 1_455
O37 K2 O4 116.81(16) . .
O37 K2 O10 64.75(15) . .
O37 K2 O13 47.55(15) . .
O37 K2 O22 136.78(16) . 1_665
O37 K2 O23 83.29(15) . .
O37 K2 O25 103.58(17) . .
O37 K2 O40 98.44(15) . .
O37 K2 O42 147.02(18) . 1_455
O40 K2 B7 86.45(16) . .
O40 K2 B15 124.25(18) . 1_455
O40 K2 B23 120.87(18) . 1_455
O40 K2 O22 42.40(13) . 1_665
O42 K2 B7 57.87(18) 1_455 .
O42 K2 B15 64.21(18) 1_455 1_455
O42 K2 B23 23.7(2) 1_455 1_455
O42 K2 O4 70.91(15) 1_455 .
O42 K2 O10 132.83(17) 1_455 .
O42 K2 O13 112.68(16) 1_455 .
O42 K2 O22 76.19(15) 1_455 1_665
O42 K2 O23 80.45(15) 1_455 .
O42 K2 O25 45.98(15) 1_455 .
O42 K2 O40 112.59(15) 1_455 .
B1 K3 B6 100.9(2) . .
B7 K3 B1 60.0(2) . .
B7 K3 B6 108.2(2) . .
B7 K3 B13 93.4(2) . .
B13 K3 B1 41.8(2) . .
B13 K3 B6 115.89(19) . .
O1 K3 B1 74.41(16) . .
O1 K3 B6 128.52(18) . .
O1 K3 B7 25.02(16) . .
O1 K3 B13 94.65(17) . .
O1 K3 O33 92.40(12) . .
O1 K3 O38 82.39(14) . .
O2 K3 B1 79.43(18) . .
O2 K3 B6 24.77(16) . .
O2 K3 B7 86.86(18) . .
O2 K3 B13 106.12(18) . .
O2 K3 O1 110.36(14) . .
O2 K3 O33 113.20(15) . .
O2 K3 O38 132.32(15) . .
O4 K3 B1 54.77(19) . .
O4 K3 B6 86.14(18) . .
O4 K3 B7 23.76(18) . .
O4 K3 B13 95.65(19) . .
O4 K3 O1 48.58(14) . .
O4 K3 O2 63.47(14) . .
O4 K3 O16 82.73(15) . .
O4 K3 O33 121.63(16) . .
O4 K3 O38 104.31(16) . .
O16 K3 B1 123.03(18) . .
O16 K3 B6 113.23(18) . .
O16 K3 B7 66.45(17) . .
O16 K3 B13 130.62(18) . .
O16 K3 O1 48.62(13) . .
O16 K3 O2 116.48(17) . .
O16 K3 O33 44.38(13) . .
O16 K3 O38 106.31(15) . .
O17 K3 B1 121.31(18) . .
O17 K3 B6 24.40(17) . .
O17 K3 B7 128.51(19) . .
O17 K3 B13 120.59(18) . .
O17 K3 O1 141.76(16) . .
O17 K3 O2 49.17(14) . .
O17 K3 O4 108.74(16) . .
O17 K3 O16 106.19(16) . .
O17 K3 O33 73.96(14) . .
O17 K3 O35 113.46(16) . .
O17 K3 O38 135.84(16) . .
O33 K3 B1 164.64(17) . .
O33 K3 B6 93.43(17) . .
O33 K3 B7 110.29(17) . .
O33 K3 B13 134.53(19) . .
O35 K3 B1 21.22(19) . .
O35 K3 B6 99.55(18) . .
O35 K3 B7 80.76(19) . .
O35 K3 B13 24.95(18) . .
O35 K3 O1 91.91(15) . .
O35 K3 O2 83.96(16) . .
O35 K3 O4 75.44(17) . .
O35 K3 O16 139.04(17) . .
O35 K3 O33 159.43(18) . .
O35 K3 O38 49.00(15) . .
O38 K3 B1 59.44(18) . .
O38 K3 B6 140.10(17) . .
O38 K3 B7 91.87(18) . .
O38 K3 B13 26.32(16) . .
O38 K3 O33 111.82(15) . .
B3 K4 B4 116.3(2) 2_455 2_565
B3 K4 B24 102.8(2) 2_455 .
B3 K4 O9 115.78(18) 2_455 .
B3 K4 O20 25.77(17) 2_455 2_455
B24 K4 B4 108.5(2) . 2_565
B24 K4 O20 84.03(19) . 2_455
O7 K4 B3 27.31(17) . 2_455
O7 K4 B3 111.55(19) 2_565 2_455
O7 K4 B4 24.19(16) 2_565 2_565
O7 K4 B4 109.52(19) . 2_565
O7 K4 B24 128.1(2) . .
O7 K4 B24 131.0(2) 2_565 .
O7 K4 O7 94.93(15) . 2_565
O7 K4 O9 110.14(14) 2_565 .
O7 K4 O9 104.71(14) . .
O7 K4 O10 120.02(16) . .
O7 K4 O10 49.42(14) 2_565 .
O7 K4 O13 128.43(16) . .
O7 K4 O20 44.43(13) . 2_455
O7 K4 O20 136.93(15) 2_565 2_455
O7 K4 O39 91.97(16) . .
O7 K4 O41 119.88(16) . .
O7 K4 O41 145.08(16) 2_565 .
O7 K4 O45 102.35(15) 2_565 2_455
O7 K4 O45 49.55(13) . 2_455
O9 K4 B4 121.80(18) . 2_565
O9 K4 B24 83.35(18) . .
O9 K4 O20 96.38(14) . 2_455
O10 K4 B3 113.90(19) . 2_455
O10 K4 B4 25.28(16) . 2_565
O10 K4 B24 85.27(19) . .
O10 K4 O9 130.32(15) . .
O10 K4 O20 130.20(15) . 2_455
O10 K4 O41 107.89(15) . .
O10 K4 O45 87.93(15) . 2_455
O13 K4 B3 101.21(19) . 2_455
O13 K4 B4 88.72(18) . 2_565
O13 K4 B24 23.66(18) . .
O13 K4 O7 112.76(16) . 2_565
O13 K4 O9 104.98(14) . .
O13 K4 O10 63.96(15) . .
O13 K4 O20 91.11(15) . 2_455
O13 K4 O39 137.90(18) . .
O13 K4 O41 48.51(14) . .
O13 K4 O45 81.47(15) . 2_455
O20 K4 B4 140.45(18) 2_455 2_565
O39 K4 B3 117.8(2) . 2_455
O39 K4 B4 87.76(18) . 2_565
O39 K4 B24 123.59(19) . .
O39 K4 O7 68.42(15) . 2_565
O39 K4 O9 45.09(13) . .
O39 K4 O10 109.33(17) . .
O39 K4 O20 117.01(17) . 2_455
O39 K4 O41 104.90(15) . .
O39 K4 O45 140.58(16) . 2_455
O41 K4 B3 101.89(19) . 2_455
O41 K4 B4 128.04(18) . 2_565
O41 K4 B24 24.86(18) . .
O41 K4 O9 60.92(13) . .
O41 K4 O20 77.48(14) . 2_455
O41 K4 O45 102.71(15) . 2_455
O45 K4 B3 27.60(17) 2_455 2_455
O45 K4 B4 96.88(18) 2_455 2_565
O45 K4 B24 92.05(18) 2_455 .
O45 K4 O9 140.55(15) 2_455 .
O45 K4 O20 44.20(13) 2_455 2_455
B1 K5 B6 81.7(2) 1_655 .
B1 K5 O26 80.31(17) 1_655 .
B26 K5 B1 115.8(2) 2_656 1_655
B26 K5 B6 108.7(2) 2_656 .
B26 K5 O26 61.9(2) 2_656 .
B26 K5 O43 125.8(2) 2_656 2_666
B26 K5 O46 101.2(2) 2_656 1_655
O2 K5 B1 107.72(18) . 1_655
O2 K5 B6 26.24(17) . .
O2 K5 B26 99.5(2) . 2_656
O2 K5 O26 161.21(15) . .
O2 K5 O27 47.23(13) . .
O2 K5 O43 119.11(14) . 2_666
O2 K5 O46 91.81(15) . 1_655
O26 K5 B6 152.43(17) . .
O27 K5 B1 67.51(19) . 1_655
O27 K5 B6 25.33(16) . .
O27 K5 B26 95.4(2) . 2_656
O27 K5 O26 127.13(14) . .
O27 K5 O43 138.66(15) . 2_666
O27 K5 O46 46.13(15) . 1_655
O32 K5 B1 126.01(19) . 1_655
O32 K5 B6 84.83(18) . .
O32 K5 B26 27.1(2) . 2_656
O32 K5 O2 72.46(14) . .
O32 K5 O26 89.02(14) . .
O32 K5 O27 78.59(15) . .
O32 K5 O43 140.39(16) . 2_666
O32 K5 O46 103.60(16) . 1_655
O32 K5 O48 49.24(14) . .
O34 K5 B1 23.09(19) 1_655 1_655
O34 K5 B6 99.20(19) 1_655 .
O34 K5 B26 123.0(2) 1_655 2_656
O34 K5 O2 123.10(16) 1_655 .
O34 K5 O26 70.38(15) 1_655 .
O34 K5 O27 89.43(16) 1_655 .
O34 K5 O32 142.80(17) 1_655 .
O34 K5 O35 110.17(17) 1_655 .
O34 K5 O43 66.26(15) 1_655 2_666
O34 K5 O46 47.81(16) 1_655 1_655
O34 K5 O48 97.31(16) 1_655 .
O35 K5 B1 128.62(19) . 1_655
O35 K5 B6 100.91(18) . .
O35 K5 B26 111.7(2) . 2_656
O35 K5 O2 81.98(15) . .
O35 K5 O26 106.64(15) . .
O35 K5 O27 126.23(16) . .
O35 K5 O32 105.22(16) . .
O35 K5 O43 46.86(15) . 2_666
O35 K5 O46 147.04(16) . 1_655
O35 K5 O48 130.42(16) . .
O43 K5 B1 88.48(18) 2_666 1_655
O43 K5 B6 122.97(18) 2_666 .
O43 K5 O26 77.27(14) 2_666 .
O46 K5 B1 24.83(19) 1_655 1_655
O46 K5 B6 66.14(18) 1_655 .
O46 K5 O26 89.44(14) 1_655 .
O46 K5 O43 113.09(15) 1_655 2_666
O48 K5 B1 91.11(17) . 1_655
O48 K5 B6 114.79(19) . .
O48 K5 B26 25.86(19) . 2_656
O48 K5 O2 116.54(16) . .
O48 K5 O26 45.23(14) . .
O48 K5 O27 93.26(15) . .
O48 K5 O43 121.47(16) . 2_666
O48 K5 O46 81.23(15) . 1_655
B15 K6 B5 117.1(2) 1_455 .
B15 K6 B17 90.1(2) 1_455 1_455
B15 K6 B21 143.1(2) 1_455 1_655
B15 K6 B23 80.6(2) 1_455 1_455
B15 K6 B25 106.1(2) 1_455 .
B17 K6 B5 103.70(19) 1_455 .
B21 K6 B5 42.14(19) 1_655 .
B21 K6 B17 121.4(2) 1_655 1_455
B21 K6 B23 84.4(2) 1_655 1_455
B21 K6 B25 110.3(2) 1_655 .
B23 K6 B5 42.3(2) 1_455 .
B23 K6 B17 83.3(2) 1_455 1_455
B23 K6 B25 123.4(2) 1_455 .
B25 K6 B5 124.8(2) . .
B25 K6 B17 41.61(18) . 1_455
O6 K6 B5 83.70(16) . .
O6 K6 B15 86.50(17) . 1_455
O6 K6 B17 24.65(14) . 1_455
O6 K6 B21 113.70(17) . 1_655
O6 K6 B23 58.70(18) . 1_455
O6 K6 B25 65.59(16) . .
O15 K6 B5 25.07(15) . .
O15 K6 B15 141.93(18) . 1_455
O15 K6 B17 101.92(17) . 1_455
O15 K6 B21 24.51(16) . 1_655
O15 K6 B23 65.38(19) . 1_455
O15 K6 B25 106.76(19) . .
O15 K6 O6 89.89(14) . .
O21 K6 B5 119.75(19) . .
O21 K6 B15 95.6(2) . 1_455
O21 K6 B17 22.70(16) . 1_455
O21 K6 B21 121.0(2) . 1_655
O21 K6 B23 106.0(2) . 1_455
O21 K6 B25 19.61(17) . .
O21 K6 O6 47.29(13) . .
O21 K6 O15 109.44(16) . .
O21 K6 O25 121.99(17) . .
O21 K6 O27 81.77(17) . 1_455
O23 K6 B5 121.78(18) . .
O23 K6 B15 25.91(17) . 1_455
O23 K6 B17 111.60(19) . 1_455
O23 K6 B21 126.8(2) . 1_655
O23 K6 B23 97.5(2) . 1_455
O23 K6 B25 112.3(2) . .
O23 K6 O6 112.10(16) . .
O23 K6 O15 140.37(16) . .
O23 K6 O21 109.62(18) . .
O23 K6 O25 104.09(17) . .
O23 K6 O27 52.03(15) . 1_455
O25 K6 B5 22.49(17) . .
O25 K6 B15 95.03(19) . 1_455
O25 K6 B17 100.75(18) . 1_455
O25 K6 B21 62.85(18) . 1_655
O25 K6 B23 22.7(2) . 1_455
O25 K6 B25 135.0(2) . .
O25 K6 O6 76.81(15) . .
O25 K6 O15 47.48(15) . .
O25 K6 O27 83.67(17) . 1_455
O27 K6 B5 105.61(18) 1_455 .
O27 K6 B15 26.15(17) 1_455 1_455
O27 K6 B17 69.31(18) 1_455 1_455
O27 K6 B21 145.8(2) 1_455 1_655
O27 K6 B23 63.7(2) 1_455 1_455
O27 K6 B25 98.09(19) 1_455 .
O27 K6 O6 60.97(14) 1_455 .
O27 K6 O15 128.99(16) 1_455 .
B15 K7 B25 111.0(2) . 1_655
B15 K7 B26 105.5(2) . 2_756
B26 K7 B25 130.6(2) 2_756 1_655
O18 K7 B15 127.87(18) 2_656 .
O18 K7 B25 98.84(19) 2_656 1_655
O18 K7 B26 83.28(18) 2_656 2_756
O21 K7 B15 87.68(18) 1_655 .
O21 K7 B25 24.09(17) 1_655 1_655
O21 K7 B26 149.67(19) 1_655 2_756
O21 K7 O18 110.34(14) 1_655 2_656
O23 K7 B15 26.87(17) 1_655 .
O23 K7 B25 106.29(19) 1_655 1_655
O23 K7 B26 91.68(18) 1_655 2_756
O23 K7 O18 150.52(14) 1_655 2_656
O23 K7 O21 88.40(14) 1_655 1_655
O23 K7 O24 71.85(13) 1_655 1_755
O24 K7 B15 98.71(18) 1_755 .
O24 K7 B25 80.40(18) 1_755 1_655
O24 K7 B26 61.79(19) 1_755 2_756
O24 K7 O18 128.54(14) 1_755 2_656
O24 K7 O21 89.64(15) 1_755 1_655
O30 K7 B15 128.34(18) 2_756 .
O30 K7 B25 116.90(18) 2_756 1_655
O30 K7 B26 24.80(18) 2_756 2_756
O30 K7 O18 62.52(14) 2_756 2_656
O30 K7 O21 140.89(15) 2_756 1_655
O30 K7 O23 116.46(14) 2_756 1_655
O30 K7 O24 72.12(15) 2_756 1_755
O32 K7 B15 86.13(18) 1_655 .
O32 K7 B25 129.00(19) 1_655 1_655
O32 K7 B26 24.73(18) 1_655 2_756
O32 K7 O18 107.37(15) 1_655 2_656
O32 K7 O21 136.38(16) 1_655 1_655
O32 K7 O23 67.99(14) 1_655 1_655
O32 K7 O24 49.02(15) 1_655 1_755
O32 K7 O30 48.83(14) 1_655 2_756
O32 K7 O47 107.44(16) 1_655 1_645
O46 K7 B15 26.78(19) 1_655 .
O46 K7 B25 130.4(2) 1_655 1_655
O46 K7 B26 96.3(2) 1_655 2_756
O46 K7 O18 102.46(16) 1_655 2_656
O46 K7 O21 106.42(17) 1_655 1_655
O46 K7 O23 49.07(15) 1_655 1_655
O46 K7 O24 116.97(16) 1_655 1_755
O46 K7 O30 112.68(18) 1_655 2_756
O46 K7 O32 85.70(18) 1_655 1_655
O46 K7 O47 150.60(18) 1_655 1_645
O46 K7 O48 90.95(18) 1_655 .
O47 K7 B15 125.7(2) 1_645 .
O47 K7 B25 24.07(17) 1_645 1_655
O47 K7 B26 106.50(19) 1_645 2_756
O47 K7 O18 98.51(15) 1_645 2_656
O47 K7 O21 46.18(13) 1_645 1_655
O47 K7 O23 110.73(16) 1_645 1_655
O47 K7 O24 61.66(14) 1_645 1_755
O47 K7 O30 95.19(15) 1_645 2_756
O48 K7 B15 102.47(19) . .
O48 K7 B25 71.72(19) . 1_655
O48 K7 B26 130.7(2) . 2_756
O48 K7 O18 47.69(14) . 2_656
O48 K7 O21 69.77(15) . 1_655
O48 K7 O23 127.34(15) . 1_655
O48 K7 O24 149.54(16) . 1_755
O48 K7 O30 109.72(16) . 2_756
O48 K7 O32 153.38(17) . 1_655
O48 K7 O47 88.10(16) . 1_645
B6 K8 B4 133.6(2) 1_345 2_355
B8 K8 B4 91.5(2) 1_345 2_355
B8 K8 B6 114.8(2) 1_345 1_345
B8 K8 B16 102.9(2) 1_345 .
B8 K8 O10 114.27(17) 1_345 1_345
B16 K8 B4 108.7(2) . 2_355
B16 K8 B6 101.9(2) . 1_345
B16 K8 O10 111.39(19) . 1_345
O8 K8 B4 85.33(18) . 2_355
O8 K8 B6 124.73(17) . 1_345
O8 K8 B8 97.53(18) . 1_345
O8 K8 B16 24.28(17) . .
O8 K8 O10 93.11(14) . 1_345
O8 K8 O16 120.55(14) . 1_345
O10 K8 B4 25.24(16) 1_345 2_355
O10 K8 B6 110.56(18) 1_345 1_345
O16 K8 B4 87.63(17) 1_345 2_355
O16 K8 B6 101.52(17) 1_345 1_345
O16 K8 B8 23.81(17) 1_345 1_345
O16 K8 B16 126.32(19) 1_345 .
O16 K8 O10 104.20(13) 1_345 1_345
O17 K8 B4 156.46(18) 1_345 2_355
O17 K8 B6 26.28(17) 1_345 1_345
O17 K8 B8 93.80(18) 1_345 1_345
O17 K8 B16 92.43(18) 1_345 .
O17 K8 O8 116.56(14) 1_345 .
O17 K8 O10 136.40(14) 1_345 1_345
O17 K8 O16 88.08(14) 1_345 1_345
O22 K8 B4 132.06(19) . 2_355
O22 K8 B6 85.84(18) . 1_345
O22 K8 B8 93.64(19) . 1_345
O22 K8 B16 24.34(19) . .
O22 K8 O8 46.74(15) . .
O22 K8 O10 135.00(15) . 1_345
O22 K8 O16 113.35(16) . 1_345
O22 K8 O17 70.45(15) . 1_345
O22 K8 O33 70.03(15) . 1_345
O22 K8 O40 142.18(17) . 1_345
O22 K8 O42 87.78(17) . 1_345
O33 K8 B4 114.19(18) 1_345 2_355
O33 K8 B6 102.53(19) 1_345 1_345
O33 K8 B8 25.44(17) 1_345 1_345
O33 K8 B16 84.41(19) 1_345 .
O33 K8 O8 87.77(15) 1_345 .
O33 K8 O10 138.57(14) 1_345 1_345
O33 K8 O16 43.51(13) 1_345 1_345
O33 K8 O17 77.25(14) 1_345 1_345
O40 K8 B4 25.78(18) 1_345 2_355
O40 K8 B6 131.77(19) 1_345 1_345
O40 K8 B8 69.16(19) 1_345 1_345
O40 K8 B16 124.79(19) 1_345 .
O40 K8 O8 100.61(15) 1_345 .
O40 K8 O10 45.14(14) 1_345 1_345
O40 K8 O16 61.98(15) 1_345 1_345
O40 K8 O17 141.09(16) 1_345 1_345
O40 K8 O33 93.99(16) 1_345 1_345
O42 K8 B4 116.5(2) 1_345 2_355
O42 K8 B6 25.50(18) 1_345 1_345
O42 K8 B8 140.1(2) 1_345 1_345
O42 K8 B16 94.53(19) 1_345 .
O42 K8 O8 111.73(16) 1_345 .
O42 K8 O10 91.36(15) 1_345 1_345
O42 K8 O16 123.89(16) 1_345 1_345
O42 K8 O17 49.35(15) 1_345 1_345
O42 K8 O33 126.55(17) 1_345 1_345
O42 K8 O40 127.31(18) 1_345 1_345
K10 K9 B10 74.17(16) . .
K10 K9 B27 62.50(16) . .
B10 K9 B27 105.9(2) . .
B28 K9 K10 162.96(19) . .
B28 K9 B10 122.3(2) . .
B28 K9 B27 112.3(2) . .
B28 K9 O12 114.47(19) . .
B28 K9 O18 113.2(2) . .
B28 K9 O19 116.7(2) . .
B28 K9 O36 109.3(2) . 1_455
O3 K9 K10 133.45(13) . .
O3 K9 B10 152.37(19) . .
O3 K9 B27 90.50(18) . .
O3 K9 B28 30.32(19) . .
O3 K9 O5 148.58(18) . .
O3 K9 O12 102.60(15) . .
O3 K9 O18 84.54(15) . .
O3 K9 O19 143.95(16) . .
O3 K9 O19 50.03(14) . 2_566
O3 K9 O36 87.83(15) . 1_455
O5 K9 K10 69.68(15) . .
O5 K9 B10 23.95(16) . .
O5 K9 B27 83.45(18) . .
O5 K9 B28 127.0(2) . .
O5 K9 O12 62.90(14) . .
O5 K9 O18 101.01(16) . .
O5 K9 O19 47.31(14) . .
O5 K9 O19 125.91(17) . 2_566
O5 K9 O36 122.35(18) . 1_455
O12 K9 K10 67.81(11) . .
O12 K9 B10 86.62(17) . .
O12 K9 B27 23.37(16) . .
O12 K9 O18 47.48(13) . .
O12 K9 O19 108.80(15) . .
O12 K9 O36 106.84(14) . 1_455
O14 K9 K10 162.81(13) . .
O14 K9 B10 101.22(18) . .
O14 K9 B27 104.15(19) . .
O14 K9 B28 29.15(19) . .
O14 K9 O3 52.42(14) . .
O14 K9 O5 99.24(17) . .
O14 K9 O12 95.63(15) . .
O14 K9 O18 117.76(15) . .
O14 K9 O19 50.37(14) . 2_566
O14 K9 O19 106.28(16) . .
O14 K9 O36 138.13(16) . 1_455
O18 K9 K10 54.69(11) . .
O18 K9 B10 119.33(18) . .
O18 K9 B27 24.72(16) . .
O18 K9 O19 130.10(16) . .
O18 K9 O36 62.50(13) . 1_455
O19 K9 K10 146.80(13) 2_566 .
O19 K9 K10 76.33(12) . .
O19 K9 B10 108.87(18) 2_566 .
O19 K9 B10 23.67(16) . .
O19 K9 B27 124.98(19) . .
O19 K9 B27 140.11(19) 2_566 .
O19 K9 B28 29.94(18) 2_566 .
O19 K9 O12 144.05(16) 2_566 .
O19 K9 O18 131.73(15) 2_566 .
O19 K9 O19 93.97(16) 2_566 .
O19 K9 O36 99.36(15) . 1_455
O19 K9 O36 96.02(15) 2_566 1_455
O36 K9 K10 55.64(12) 1_455 .
O36 K9 B10 114.69(18) 1_455 .
O36 K9 B27 86.63(17) 1_455 .
K9 K10 K7 114.34(7) . 2_656
K9 K10 B9 174.23(15) . 2_566
K9 K10 B11 66.36(17) . 1_455
K9 K10 B27 63.94(15) . .
K9 K10 O5 50.55(11) . .
K9 K10 O12 52.91(9) . .
B9 K10 K7 70.60(15) 2_566 2_656
B9 K10 B11 109.8(2) 2_566 1_455
B9 K10 B27 121.8(2) 2_566 .
B9 K10 O5 128.84(18) 2_566 .
B9 K10 O12 132.24(16) 2_566 .
B11 K10 K7 107.00(16) 1_455 2_656
B11 K10 B27 111.4(2) 1_455 .
B11 K10 O5 104.55(18) 1_455 .
B11 K10 O12 115.29(19) 1_455 .
B27 K10 K7 59.33(14) . 2_656
O1 K10 K7 96.51(11) 2_566 2_656
O1 K10 K9 149.15(13) 2_566 .
O1 K10 B9 26.13(17) 2_566 2_566
O1 K10 B11 106.1(2) 2_566 1_455
O1 K10 B27 139.82(18) 2_566 .
O1 K10 O5 108.21(16) 2_566 .
O1 K10 O12 137.26(15) 2_566 .
O1 K10 O18 151.75(16) 2_566 .
O1 K10 O36 123.44(17) 2_566 1_455
O1 K10 O38 91.48(16) 2_566 2_566
O1 K10 O47 49.71(14) 2_566 2_566
O5 K10 K7 132.16(10) . 2_656
O5 K10 B27 76.08(17) . .
O12 K10 K7 81.85(9) . 2_656
O12 K10 B27 23.98(16) . .
O12 K10 O5 52.17(12) . .
O18 K10 K7 55.65(11) . 2_656
O18 K10 K9 58.87(11) . .
O18 K10 B9 126.23(19) . 2_566
O18 K10 B11 88.6(2) . 1_455
O18 K10 B27 24.69(17) . .
O18 K10 O5 90.57(15) . .
O18 K10 O12 43.51(13) . .
O18 K10 O36 66.19(15) . 1_455
O18 K10 O38 109.26(16) . 2_566
O18 K10 O47 102.12(15) . 2_566
O36 K10 K7 88.76(11) 1_455 2_656
O36 K10 K9 60.61(12) 1_455 .
O36 K10 B9 117.71(19) 1_455 2_566
O36 K10 B11 23.17(18) 1_455 1_455
O36 K10 B27 90.01(18) 1_455 .
O36 K10 O5 108.88(15) 1_455 .
O36 K10 O12 99.28(14) 1_455 .
O36 K10 O38 46.60(14) 1_455 2_566
O36 K10 O47 122.87(16) 1_455 2_566
O38 K10 K7 128.53(14) 2_566 2_656
O38 K10 K9 70.00(13) 2_566 .
O38 K10 B9 104.71(18) 2_566 2_566
O38 K10 B11 23.91(18) 2_566 1_455
O38 K10 B27 128.66(19) 2_566 .
O38 K10 O5 91.88(15) 2_566 .
O38 K10 O12 122.89(15) 2_566 .
O38 K10 O47 128.89(17) 2_566 2_566
O47 K10 K7 48.59(10) 2_566 2_656
O47 K10 K9 158.99(12) 2_566 .
O47 K10 B9 26.78(16) 2_566 2_566
O47 K10 B11 126.1(2) 2_566 1_455
O47 K10 B27 95.06(17) 2_566 .
O47 K10 O5 127.59(15) 2_566 .
O47 K10 O12 107.74(13) 2_566 .
Rb1 K11 B22 68.62(16) . 1_545
B20 K11 Rb1 160.25(16) 2_455 .
B20 K11 B22 98.2(2) 2_455 1_545
B20 K11 O20 135.70(19) 2_455 .
O9 K11 Rb1 145.05(12) 2_455 .
O9 K11 B20 29.34(18) 2_455 2_455
O9 K11 B22 76.78(19) 2_455 1_545
O9 K11 O11 141.46(16) 2_455 .
O9 K11 O15 122.52(16) 2_455 .
O9 K11 O20 112.64(15) 2_455 .
O9 K11 O29 52.46(14) 2_455 2_455
O9 K11 O29 139.49(16) 2_455 .
O9 K11 O31 90.55(15) 2_455 .
O9 K11 O41 65.64(15) 2_455 2_455
O9 K11 O45 77.99(15) 2_455 1_655
O11 K11 Rb1 59.75(11) . .
O11 K11 B20 138.87(19) . 2_455
O11 K11 B22 119.31(19) . 1_545
O11 K11 O15 95.65(15) . .
O11 K11 O20 44.19(13) . .
O11 K11 O31 96.05(14) . .
O11 K11 O41 78.31(15) . 2_455
O11 K11 O45 131.81(16) . 1_655
O15 K11 Rb1 56.37(11) . .
O15 K11 B20 108.06(19) . 2_455
O15 K11 B22 79.56(18) . 1_545
O15 K11 O20 115.69(15) . .
O15 K11 O41 151.34(14) . 2_455
O15 K11 O45 60.75(14) . 1_655
O20 K11 Rb1 59.63(11) . .
O20 K11 B22 83.56(18) . 1_545
O29 K11 Rb1 160.64(12) 2_455 .
O29 K11 Rb1 70.09(11) . .
O29 K11 B20 27.61(18) 2_455 2_455
O29 K11 B20 110.21(19) . 2_455
O29 K11 B22 125.76(19) 2_455 1_545
O29 K11 B22 126.20(19) . 1_545
O29 K11 O11 112.75(15) 2_455 .
O29 K11 O11 61.99(14) . .
O29 K11 O15 48.88(13) . .
O29 K11 O15 110.12(15) 2_455 .
O29 K11 O20 129.45(15) 2_455 .
O29 K11 O20 103.59(15) . .
O29 K11 O29 90.59(16) 2_455 .
O29 K11 O31 124.34(16) . .
O29 K11 O31 143.01(16) 2_455 .
O29 K11 O41 50.02(14) 2_455 2_455
O29 K11 O41 105.58(15) . 2_455
O29 K11 O45 109.63(15) . 1_655
O29 K11 O45 114.76(15) 2_455 1_655
O31 K11 Rb1 55.41(11) . .
O31 K11 B20 117.13(19) . 2_455
O31 K11 B22 24.44(17) . 1_545
O31 K11 O15 88.54(15) . .
O31 K11 O20 59.37(13) . .
O31 K11 O41 119.80(15) . 2_455
O31 K11 O45 46.72(13) . 1_655
O41 K11 Rb1 134.97(12) 2_455 .
O41 K11 B20 64.67(18) 2_455 2_455
O41 K11 B22 127.97(19) 2_455 1_545
O41 K11 O20 79.45(15) 2_455 .
O41 K11 O45 141.82(16) 2_455 1_655
O45 K11 Rb1 72.63(11) 1_655 .
O45 K11 B20 89.32(18) 1_655 2_455
O45 K11 B22 24.38(18) 1_655 1_545
O45 K11 O20 105.62(14) 1_655 .
K5 B1 K3 134.1(3) 1_455 .
O34 B1 K3 131.5(5) . .
O34 B1 K5 49.5(4) . 1_455
O34 B1 O35 121.3(7) . .
O34 B1 O46 118.6(7) . .
O35 B1 K3 45.3(3) . .
O35 B1 K5 169.3(6) . 1_455
O35 B1 O46 120.1(7) . .
O46 B1 K3 93.9(5) . .
O46 B1 K5 69.5(4) . 1_455
O12 B2 K1 62.9(4) . .
O12 B2 O28 107.8(6) . .
O12 B2 O30 112.6(6) . .
O12 B2 O36 114.3(6) . .
O28 B2 K1 57.4(4) . .
O28 B2 O30 106.4(6) . .
O28 B2 O36 108.8(6) . .
O30 B2 K1 156.0(5) . .
O36 B2 K1 96.0(4) . .
O36 B2 O30 106.7(6) . .
O7 B3 K4 60.1(4) 2_455 2_455
O7 B3 O8 109.7(6) 2_455 .
O7 B3 O20 108.5(6) 2_455 .
O7 B3 O45 110.9(7) 2_455 .
O8 B3 K4 164.6(5) . 2_455
O20 B3 K4 83.8(4) . 2_455
O20 B3 O8 111.2(7) . .
O20 B3 O45 109.7(6) . .
O45 B3 K4 69.6(4) . 2_455
O45 B3 O8 106.9(6) . .
K4 B4 Rb1 160.5(3) 2_565 2_455
K4 B4 K8 124.9(2) 2_565 2_355
K8 B4 Rb1 74.36(17) 2_355 2_455
O7 B4 Rb1 107.5(4) . 2_455
O7 B4 K4 53.5(3) . 2_565
O7 B4 K8 162.5(5) . 2_355
O7 B4 O10 109.4(6) . 2_565
O7 B4 O31 113.0(6) . 2_455
O7 B4 O40 110.8(6) . 2_565
O10 B4 Rb1 142.1(5) 2_565 2_455
O10 B4 K4 56.1(4) 2_565 2_565
O10 B4 K8 73.2(4) 2_565 2_355
O10 B4 O31 110.0(6) 2_565 2_455
O10 B4 O40 106.1(6) 2_565 2_565
O31 B4 Rb1 45.3(3) 2_455 2_455
O31 B4 K4 132.9(5) 2_455 2_565
O31 B4 K8 81.0(4) 2_455 2_355
O31 B4 O40 107.3(6) 2_455 2_565
O40 B4 Rb1 67.9(4) 2_565 2_455
O40 B4 K4 119.7(5) 2_565 2_565
O40 B4 K8 53.1(3) 2_565 2_355
K6 B5 Rb1 64.13(14) . .
K11 B5 Rb1 54.89(12) . .
K11 B5 Rb1 118.3(2) 2_455 .
K11 B5 K6 113.5(2) . .
K11 B5 K6 177.3(3) 2_455 .
K11 B5 K11 69.17(17) 2_455 .
O15 B5 Rb1 52.5(3) . .
O15 B5 K6 64.6(4) . .
O15 B5 K11 58.9(3) . .
O15 B5 K11 117.5(5) . 2_455
O15 B5 O41 108.6(6) . .
O25 B5 Rb1 87.1(4) . .
O25 B5 K6 43.8(3) . .
O25 B5 K11 134.2(5) . 2_455
O25 B5 K11 140.7(5) . .
O25 B5 O15 108.2(6) . .
O25 B5 O41 106.6(6) . .
O29 B5 Rb1 73.8(4) . .
O29 B5 K6 130.8(5) . .
O29 B5 K11 50.8(3) . 2_455
O29 B5 K11 51.8(3) . .
O29 B5 O15 108.3(6) . .
O29 B5 O25 112.9(6) . .
O29 B5 O41 112.0(6) . .
O41 B5 Rb1 160.2(5) . .
O41 B5 K6 116.3(4) . .
O41 B5 K11 112.7(5) . .
O41 B5 K11 61.8(3) . 2_455
K5 B6 K3 66.06(16) . .
K5 B6 K8 132.1(3) . 1_765
K8 B6 K3 66.43(15) 1_765 .
O2 B6 K3 58.0(3) . .
O2 B6 K5 63.6(4) . .
O2 B6 K8 95.5(4) . 1_765
O2 B6 O17 105.0(6) . .
O2 B6 O42 109.1(6) . .
O17 B6 K3 47.0(3) . .
O17 B6 K5 84.9(4) . .
O17 B6 K8 58.1(3) . 1_765
O27 B6 K3 129.3(5) . .
O27 B6 K5 66.7(4) . .
O27 B6 K8 151.1(5) . 1_765
O27 B6 O2 113.3(6) . .
O27 B6 O17 111.8(6) . .
O27 B6 O42 112.8(6) . .
O42 B6 K3 116.9(4) . .
O42 B6 K5 170.0(5) . .
O42 B6 K8 53.0(3) . 1_765
O42 B6 O17 104.1(6) . .
K2 B7 K8 74.90(17) . 1_665
K3 B7 K2 86.64(19) . .
K3 B7 K8 141.0(3) . 1_665
O1 B7 K2 117.6(5) . .
O1 B7 K3 67.1(4) . .
O1 B7 K8 91.2(4) . 1_665
O4 B7 K2 55.4(4) . .
O4 B7 K3 52.9(4) . .
O4 B7 K8 129.1(5) . 1_665
O4 B7 O1 119.3(6) . .
O17 B7 K2 98.2(5) 1_455 .
O17 B7 K3 167.7(5) 1_455 .
O17 B7 K8 51.2(3) 1_455 1_665
O17 B7 O1 119.4(6) 1_455 .
O17 B7 O4 121.3(7) 1_455 .
K3 B8 Rb1 144.1(3) . 1_665
K8 B8 Rb1 77.21(19) 1_765 1_665
K8 B8 K3 67.52(16) 1_765 .
O16 B8 Rb1 120.9(5) . 1_665
O16 B8 K3 45.7(3) . .
O16 B8 K8 77.2(4) . 1_765
O16 B8 O24 127.7(7) . 1_665
O16 B8 O33 112.4(6) . .
O24 B8 Rb1 51.3(4) 1_665 1_665
O24 B8 K3 163.6(6) 1_665 .
O24 B8 K8 128.4(5) 1_665 1_765
O24 B8 O33 119.9(7) 1_665 .
O33 B8 Rb1 98.8(5) . 1_665
O33 B8 K3 69.5(4) . .
O33 B8 K8 60.0(4) . 1_765
K10 B9 K3 73.08(17) 2_566 .
O1 B9 K3 60.7(3) . .
O1 B9 K10 52.9(3) . 2_566
O1 B9 O16 107.2(5) . .
O1 B9 O47 109.5(6) . .
O16 B9 K3 47.6(3) . .
O16 B9 K10 92.1(4) . 2_566
O16 B9 O47 108.0(6) . .
O22 B9 K3 115.9(4) 1_665 .
O22 B9 K10 154.5(5) 1_665 2_566
O22 B9 O1 108.7(6) 1_665 .
O22 B9 O16 111.6(6) 1_665 .
O22 B9 O47 111.8(6) 1_665 .
O47 B9 K3 131.8(5) . .
O47 B9 K10 66.7(4) . 2_566
O5 B10 K9 55.0(4) . .
O19 B10 K9 60.8(4) . .
O19 B10 O5 114.7(7) . .
O43 B10 K9 168.7(6) . .
O43 B10 O5 120.9(6) . .
O43 B10 O19 124.4(6) . .
K10 B11 K9 54.20(14) 1_655 1_655
O5 B11 K9 139.6(6) . 1_655
O5 B11 K10 166.1(6) . 1_655
O36 B11 K9 57.6(4) . 1_655
O36 B11 K10 59.2(4) . 1_655
O36 B11 O5 122.9(8) . .
O36 B11 O38 118.0(7) . 2_666
O38 B11 K9 76.1(4) 2_666 1_655
O38 B11 K10 60.6(4) 2_666 1_655
O38 B11 O5 119.1(7) 2_666 .
K1 B12 K7 114.7(2) 2_656 2_756
K1 B12 K9 135.2(3) 2_656 1_655
K9 B12 K7 108.6(2) 1_655 2_756
O18 B12 K1 166.6(5) 1_655 2_656
O18 B12 K7 60.7(4) 1_655 2_756
O18 B12 K9 54.0(4) 1_655 1_655
O18 B12 O44 120.1(7) 1_655 .
O28 B12 K1 67.5(4) . 2_656
O28 B12 K7 104.6(5) . 2_756
O28 B12 K9 91.4(4) . 1_655
O28 B12 O18 125.2(7) . 1_655
O28 B12 O44 114.8(7) . .
O44 B12 K1 47.4(3) . 2_656
O44 B12 K7 105.8(5) . 2_756
O44 B12 K9 129.1(5) . 1_655
K1 B13 K3 137.7(3) . .
K1 B13 K5 74.13(16) . .
K3 B13 K5 63.74(16) . .
O14 B13 K1 58.2(3) . .
O14 B13 K3 152.1(5) . .
O14 B13 K5 121.8(4) . .
O14 B13 O35 111.7(6) . .
O14 B13 O38 112.6(6) . .
O14 B13 O43 110.0(6) . 2_666
O35 B13 K1 102.4(4) . .
O35 B13 K3 49.6(3) . .
O35 B13 K5 46.3(3) . .
O35 B13 O38 107.8(6) . .
O35 B13 O43 105.3(6) . 2_666
O38 B13 K1 149.5(5) . .
O38 B13 K3 65.1(4) . .
O38 B13 K5 125.1(5) . .
O43 B13 K1 57.1(3) 2_666 .
O43 B13 K3 96.2(5) 2_666 .
O43 B13 K5 59.2(4) 2_666 .
O43 B13 O38 109.2(6) 2_666 .
O3 B14 K1 65.5(4) 1_655 .
O3 B14 O44 118.1(7) 1_655 2_756
O26 B14 K1 59.5(4) . .
O26 B14 O3 121.9(6) . 1_655
O26 B14 O44 120.0(7) . 2_756
O44 B14 K1 160.7(6) 2_756 .
K6 B15 K2 73.21(19) 1_655 1_655
K7 B15 K2 134.2(3) . 1_655
K7 B15 K6 66.27(17) . 1_655
O4 B15 K2 58.6(4) 1_655 1_655
O4 B15 K6 131.1(5) 1_655 1_655
O4 B15 K7 160.1(5) 1_655 .
O23 B15 K2 69.8(4) 1_655 1_655
O23 B15 K6 50.5(3) 1_655 1_655
O23 B15 K7 68.3(4) 1_655 .
O23 B15 O4 113.2(6) 1_655 1_655
O27 B15 K2 88.0(4) . 1_655
O27 B15 K6 55.7(4) . 1_655
O27 B15 K7 86.4(4) . .
O27 B15 O4 111.2(6) . 1_655
O27 B15 O23 106.1(6) . 1_655
O27 B15 O46 109.6(6) . 1_655
O46 B15 K2 161.7(5) 1_655 1_655
O46 B15 K6 120.4(5) 1_655 1_655
O46 B15 K7 54.7(3) 1_655 .
O46 B15 O4 108.5(6) 1_655 1_655
O46 B15 O23 108.2(6) 1_655 1_655
K8 B16 K2 77.79(18) . 1_445
O8 B16 K2 124.5(5) . 1_445
O8 B16 K8 69.8(4) . .
O8 B16 O22 117.5(7) . .
O8 B16 O40 122.3(7) . 1_445
O22 B16 K2 72.4(4) . 1_445
O22 B16 K8 55.1(4) . .
O40 B16 K2 70.4(4) 1_445 1_445
O40 B16 K8 147.0(5) 1_445 .
O40 B16 O22 119.9(7) 1_445 .
Rb1 B17 K6 67.77(16) 1_655 1_655
Rb1 B17 K7 114.7(2) 1_655 1_455
K7 B17 K6 163.5(3) 1_455 1_655
O6 B17 Rb1 62.9(4) 1_655 1_655
O6 B17 K6 66.7(3) 1_655 1_655
O6 B17 K7 99.3(4) 1_655 1_455
O6 B17 O21 108.8(6) 1_655 1_655
O6 B17 O24 109.8(6) 1_655 1_655
O6 B17 O32 110.5(6) 1_655 .
O21 B17 Rb1 83.5(4) 1_655 1_655
O21 B17 K6 42.3(3) 1_655 1_655
O21 B17 K7 151.5(5) 1_655 1_455
O21 B17 O24 108.8(6) 1_655 1_655
O24 B17 Rb1 65.3(4) 1_655 1_655
O24 B17 K6 127.1(5) 1_655 1_655
O24 B17 K7 64.5(3) 1_655 1_455
O32 B17 Rb1 167.0(5) . 1_655
O32 B17 K6 121.3(5) . 1_655
O32 B17 K7 53.8(3) . 1_455
O32 B17 O21 109.5(6) . 1_655
O32 B17 O24 109.5(6) . 1_655
K2 B18 K6 67.53(15) . .
K5 B18 K2 134.0(2) . .
K5 B18 K6 138.7(2) . .
O2 B18 K2 82.5(4) . .
O2 B18 K5 59.3(4) . .
O2 B18 K6 148.2(5) . .
O2 B18 O6 122.7(6) . 1_655
O2 B18 O23 120.4(7) . .
O6 B18 K2 121.0(5) 1_655 .
O6 B18 K5 101.9(4) 1_655 .
O6 B18 K6 83.4(4) 1_655 .
O23 B18 K2 63.3(4) . .
O23 B18 K5 113.2(5) . .
O23 B18 K6 36.2(3) . .
O23 B18 O6 116.7(6) . 1_655
K4 B19 K4 141.3(3) . 1_455
K4 B19 K8 100.3(2) . 1_665
K8 B19 K4 118.1(2) 1_665 1_455
O9 B19 K4 93.2(4) . 1_455
O9 B19 K4 65.0(4) . .
O9 B19 K8 114.8(5) . 1_665
O9 B19 O39 114.0(6) . .
O10 B19 K4 167.5(6) 1_455 .
O10 B19 K4 49.9(4) 1_455 1_455
O10 B19 K8 69.7(4) 1_455 1_665
O10 B19 O9 125.6(7) 1_455 .
O10 B19 O39 120.5(6) 1_455 .
O39 B19 K4 49.3(3) . .
O39 B19 K4 133.2(5) . 1_455
O39 B19 K8 85.3(5) . 1_665
K11 B20 K2 151.3(3) 2_455 1_455
O9 B20 K2 105.8(4) . 1_455
O9 B20 K11 61.0(4) . 2_455
O13 B20 K2 66.2(4) 1_455 1_455
O13 B20 K11 92.3(5) 1_455 2_455
O13 B20 O9 107.3(6) 1_455 .
O13 B20 O37 109.0(6) 1_455 1_455
O29 B20 K2 142.5(5) . 1_455
O29 B20 K11 62.4(4) . 2_455
O29 B20 O9 109.4(6) . .
O29 B20 O13 113.6(6) . 1_455
O29 B20 O37 111.3(6) . 1_455
O37 B20 K2 45.0(3) 1_455 1_455
O37 B20 K11 158.0(5) 1_455 2_455
O37 B20 O9 105.9(6) 1_455 .
K6 B21 Rb1 71.97(17) 1_455 .
K6 B21 K11 124.8(3) 1_455 .
K11 B21 Rb1 55.11(12) . .
O11 B21 Rb1 60.0(3) . .
O11 B21 K6 85.3(5) . 1_455
O11 B21 K11 56.7(4) . .
O15 B21 Rb1 146.0(6) 1_455 .
O15 B21 K6 74.0(4) 1_455 1_455
O15 B21 K11 156.5(5) 1_455 .
O15 B21 O11 118.0(7) 1_455 .
O20 B21 Rb1 63.4(4) . .
O20 B21 K6 106.4(5) . 1_455
O20 B21 K11 65.2(4) . .
O20 B21 O11 114.4(6) . .
O20 B21 O15 127.3(7) . 1_455
K11 B22 Rb1 55.09(13) 1_565 1_565
O31 B22 Rb1 45.2(4) 1_565 1_565
O31 B22 K11 63.5(4) 1_565 1_565
O31 B22 O39 119.7(7) 1_565 .
O39 B22 Rb1 152.1(5) . 1_565
O39 B22 K11 147.9(6) . 1_565
O45 B22 Rb1 80.7(4) 1_665 1_565
O45 B22 K11 66.6(4) 1_665 1_565
O45 B22 O31 120.8(7) 1_665 1_565
O45 B22 O39 119.5(7) 1_665 .
K2 B23 K8 75.5(2) 1_655 1_765
K6 B23 K2 71.7(2) 1_655 1_655
K6 B23 K8 132.3(3) 1_655 1_765
O25 B23 K2 67.7(4) 1_655 1_655
O25 B23 K6 48.6(4) 1_655 1_655
O25 B23 K8 139.7(6) 1_655 1_765
O25 B23 O42 117.4(8) 1_655 .
O37 B23 K2 148.9(6) . 1_655
O37 B23 K6 138.0(6) . 1_655
O37 B23 K8 83.8(5) . 1_765
O37 B23 O25 120.9(8) . 1_655
O37 B23 O42 121.3(8) . .
O42 B23 K2 56.2(4) . 1_655
O42 B23 K6 87.0(5) . 1_655
O42 B23 K8 45.7(4) . 1_765
K4 B24 K2 71.70(17) . .
O11 B24 K2 106.6(5) 1_655 .
O11 B24 K4 178.2(6) 1_655 .
O13 B24 K2 62.6(4) . .
O13 B24 K4 58.4(4) . .
O13 B24 O11 121.5(7) . 1_655
O13 B24 O41 121.6(7) . .
O41 B24 K2 100.0(5) . .
O41 B24 K4 63.2(4) . .
O41 B24 O11 116.8(7) . 1_655
K7 B25 K6 63.24(17) 1_455 .
O21 B25 K6 40.2(4) . .
O21 B25 K7 68.0(4) . 1_455
O21 B25 O33 119.5(7) . 1_445
O21 B25 O47 118.3(7) . 1_545
O33 B25 K6 144.7(6) 1_445 .
O33 B25 K7 147.2(6) 1_445 1_455
O47 B25 K6 87.0(5) 1_545 .
O47 B25 K7 58.5(4) 1_545 1_455
O47 B25 O33 122.0(7) 1_545 1_445
K5 B26 K7 92.4(2) 2_656 2_756
O30 B26 K5 134.5(5) . 2_656
O30 B26 K7 64.1(4) . 2_756
O30 B26 O32 117.6(7) . 2_656
O32 B26 K5 66.4(4) 2_656 2_656
O32 B26 K7 56.1(4) 2_656 2_756
O48 B26 K5 68.5(4) 2_656 2_656
O48 B26 K7 159.0(6) 2_656 2_756
O48 B26 O30 123.0(7) 2_656 .
O48 B26 O32 119.2(7) 2_656 2_656
K9 B27 K7 109.2(2) . 2_656
K10 B27 K7 63.62(16) . 2_656
K10 B27 K9 53.57(12) . .
O12 B27 K7 133.4(5) . 2_656
O12 B27 K9 54.3(3) . .
O12 B27 K10 74.9(4) . .
O12 B27 O18 107.8(6) . .
O12 B27 O26 114.6(7) . 2_656
O12 B27 O48 110.9(6) . 2_656
O18 B27 K7 61.8(4) . 2_656
O18 B27 K9 55.5(3) . .
O18 B27 K10 51.7(3) . .
O18 B27 O48 106.6(6) . 2_656
O26 B27 K7 111.3(4) 2_656 2_656
O26 B27 K9 118.2(5) 2_656 .
O26 B27 K10 162.1(5) 2_656 .
O26 B27 O18 110.4(6) 2_656 .
O26 B27 O48 106.2(6) 2_656 2_656
O48 B27 K7 46.0(3) 2_656 2_656
O48 B27 K9 135.5(5) 2_656 .
O48 B27 K10 82.8(4) 2_656 .
O3 B28 K9 70.6(4) . .
O14 B28 K9 66.2(4) . .
O14 B28 O3 111.8(6) . .
O14 B28 O19 108.3(6) . 2_566
O14 B28 O34 112.4(7) . .
O19 B28 K9 73.3(4) 2_566 .
O19 B28 O3 106.5(6) 2_566 .
O34 B28 K9 176.0(5) . .
O34 B28 O3 107.1(6) . .
O34 B28 O19 110.7(6) . 2_566
K10 O1 K3 89.53(15) 2_566 .
B7 O1 K3 87.8(4) . .
B7 O1 K10 137.7(4) . 2_566
B7 O1 B9 121.4(6) . .
B9 O1 K3 94.1(3) . .
B9 O1 K10 100.9(4) . 2_566
K3 O2 K5 77.14(14) . .
B6 O2 K3 97.2(4) . .
B6 O2 K5 90.2(4) . .
B18 O2 K3 133.5(4) . .
B18 O2 K5 97.8(4) . .
B18 O2 B6 129.2(6) . .
K9 O3 K1 110.07(17) . 1_455
B14 O3 K1 89.5(4) 1_455 1_455
B14 O3 K9 135.1(5) 1_455 .
B14 O3 B28 118.9(6) 1_455 .
B28 O3 K1 130.3(4) . 1_455
B28 O3 K9 79.1(4) . .
K3 O4 K2 111.42(17) . .
B7 O4 K2 101.8(4) . .
B7 O4 K3 103.3(4) . .
B7 O4 B15 119.1(6) . 1_455
B15 O4 K2 95.2(4) 1_455 .
B15 O4 K3 123.6(4) 1_455 .
K9 O5 K10 59.77(11) . .
B10 O5 K9 101.0(4) . .
B10 O5 K10 101.3(4) . .
B10 O5 B11 120.0(6) . .
B11 O5 K9 137.6(5) . .
B11 O5 K10 116.8(5) . .
Rb1 O6 K6 76.01(12) . .
B17 O6 Rb1 90.7(4) 1_455 .
B17 O6 K6 88.7(4) 1_455 .
B18 O6 Rb1 138.8(4) 1_455 .
B18 O6 K6 126.6(4) 1_455 .
B18 O6 B17 120.2(6) 1_455 1_455
K4 O7 K4 85.07(15) . 2_565
B3 O7 K4 129.6(4) 2_455 2_565
B3 O7 K4 92.6(4) 2_455 .
B4 O7 K4 102.3(4) . 2_565
B4 O7 K4 128.9(4) . .
B4 O7 B3 117.1(6) . 2_455
B3 O8 K8 138.1(4) . .
B16 O8 K8 85.9(4) . .
B16 O8 B3 116.7(6) . .
K11 O9 K4 79.12(13) 2_455 .
B19 O9 K4 92.2(4) . .
B19 O9 K11 134.2(5) . 2_455
B19 O9 B20 123.8(6) . .
B20 O9 K4 136.1(4) . .
B20 O9 K11 89.6(4) . 2_455
K2 O10 K8 73.30(13) . 1_765
K4 O10 K2 85.47(14) . .
K4 O10 K8 157.81(19) . 1_765
B4 O10 K2 106.2(4) 2_565 .
B4 O10 K4 98.7(4) 2_565 .
B4 O10 K8 81.6(4) 2_565 1_765
B19 O10 K2 122.2(4) 1_655 .
B19 O10 K4 109.2(5) 1_655 .
B19 O10 K8 88.1(5) 1_655 1_765
B19 O10 B4 124.8(6) 1_655 2_565
K11 O11 Rb1 65.03(11) . .
B21 O11 Rb1 96.7(4) . .
B21 O11 K11 99.7(4) . .
B21 O11 B24 119.0(6) . 1_455
B24 O11 Rb1 142.9(5) 1_455 .
B24 O11 K11 114.1(4) 1_455 .
K1 O12 K9 82.14(13) . .
K1 O12 K10 141.42(16) . .
K9 O12 K10 59.28(9) . .
B2 O12 K1 90.7(4) . .
B2 O12 K9 137.9(4) . .
B2 O12 K10 117.6(4) . .
B27 O12 K1 108.9(4) . .
B27 O12 K9 102.4(4) . .
B27 O12 K10 81.2(4) . .
B27 O12 B2 119.0(5) . .
K4 O13 K2 83.73(14) . .
B20 O13 K2 89.1(4) 1_655 .
B20 O13 K4 131.4(4) 1_655 .
B24 O13 K2 96.1(5) . .
B24 O13 K4 98.0(4) . .
B24 O13 B20 130.6(6) . 1_655
K9 O14 K1 88.66(15) . .
B13 O14 K1 96.0(4) . .
B13 O14 K9 145.0(5) . .
B28 O14 K1 126.8(4) . .
B28 O14 K9 84.6(4) . .
B28 O14 B13 118.3(6) . .
Rb1 O15 K6 76.16(13) . .
Rb1 O15 K11 66.86(11) . .
K11 O15 K6 142.90(18) . .
B5 O15 Rb1 103.6(4) . .
B5 O15 K6 90.3(4) . .
B5 O15 K11 95.4(4) . .
B21 O15 Rb1 132.6(4) 1_655 .
B21 O15 K6 81.5(4) 1_655 .
B21 O15 K11 126.3(5) 1_655 .
B21 O15 B5 117.8(6) 1_655 .
K3 O16 K8 77.36(12) . 1_765
B8 O16 K3 113.2(4) . .
B8 O16 K8 79.0(4) . 1_765
B8 O16 B9 135.5(6) . .
B9 O16 K3 108.5(4) . .
B9 O16 K8 125.6(5) . 1_765
K3 O17 K8 84.77(14) . 1_765
B6 O17 K3 108.6(4) . .
B6 O17 K8 95.6(4) . 1_765
B7 O17 K3 130.3(5) 1_655 .
B7 O17 K8 107.3(4) 1_655 1_765
B7 O17 B6 117.4(6) 1_655 .
K9 O18 K7 142.99(18) . 2_656
K10 O18 K7 76.90(13) . 2_656
K10 O18 K9 66.44(12) . .
B12 O18 K7 97.1(4) 1_455 2_656
B12 O18 K9 103.9(4) 1_455 .
B12 O18 K10 133.0(4) 1_455 .
B12 O18 B27 123.4(6) 1_455 .
B27 O18 K7 93.4(4) . 2_656
B27 O18 K9 99.8(4) . .
B27 O18 K10 103.6(4) . .
K9 O19 K9 86.03(15) 2_566 .
B10 O19 K9 130.6(5) . 2_566
B10 O19 K9 95.6(4) . .
B10 O19 B28 124.7(6) . 2_566
B28 O19 K9 76.8(4) 2_566 2_566
B28 O19 K9 138.0(4) 2_566 .
Rb1 O20 K4 124.79(17) . 2_455
K11 O20 Rb1 61.66(10) . .
K11 O20 K4 70.50(13) . 2_455
B3 O20 Rb1 123.4(4) . .
B3 O20 K4 70.4(4) . 2_455
B3 O20 K11 130.2(4) . .
B21 O20 Rb1 94.7(4) . .
B21 O20 K4 113.9(5) . 2_455
B21 O20 K11 92.4(4) . .
B21 O20 B3 131.6(6) . .
K6 O21 Rb1 76.04(14) . .
K6 O21 K7 77.38(14) . 1_455
K7 O21 Rb1 153.38(17) 1_455 .
B17 O21 Rb1 71.1(4) 1_455 .
B17 O21 K6 115.0(4) 1_455 .
B17 O21 K7 122.8(4) 1_455 1_455
B25 O21 Rb1 104.0(5) . .
B25 O21 K6 120.1(5) . .
B25 O21 K7 87.9(5) . 1_455
B25 O21 B17 121.5(6) . 1_455
K8 O22 K2 88.33(15) . 1_445
B9 O22 K2 119.0(4) 1_445 1_445
B9 O22 K8 121.4(4) 1_445 .
B16 O22 K2 84.2(4) . 1_445
B16 O22 K8 100.6(4) . .
B16 O22 B9 130.5(6) . 1_445
K6 O23 K2 85.99(15) . .
K6 O23 K7 78.20(14) . 1_455
K7 O23 K2 158.17(18) 1_455 .
B15 O23 K2 84.4(4) 1_455 .
B15 O23 K6 103.6(4) 1_455 .
B15 O23 K7 84.8(4) 1_455 1_455
B18 O23 K2 94.0(4) . .
B18 O23 K6 125.7(5) . .
B18 O23 K7 107.4(4) . 1_455
B18 O23 B15 130.5(6) . 1_455
Rb1 O24 K7 136.65(17) . 1_355
B8 O24 Rb1 108.1(5) 1_445 .
B8 O24 K7 111.1(5) 1_445 1_355
B8 O24 B17 119.5(6) 1_445 1_455
B17 O24 Rb1 87.6(4) 1_455 .
B17 O24 K7 89.0(4) 1_455 1_355
K6 O25 K2 85.62(15) . .
B5 O25 K2 130.8(4) . .
B5 O25 K6 113.7(4) . .
B23 O25 K2 88.3(5) 1_455 .
B23 O25 K6 108.7(5) 1_455 .
B23 O25 B5 122.6(6) 1_455 .
K1 O26 K1 69.90(12) . 2_656
K1 O26 K5 85.27(13) . .
K5 O26 K1 141.69(16) . 2_656
B14 O26 K1 96.1(4) . .
B14 O26 K1 115.9(5) . 2_656
B14 O26 K5 94.8(4) . .
B14 O26 B27 123.1(6) . 2_656
B27 O26 K1 87.5(4) 2_656 2_656
B27 O26 K1 140.6(4) 2_656 .
B27 O26 K5 94.7(4) 2_656 .
K6 O27 K5 130.94(19) 1_655 .
B6 O27 K5 88.0(4) . .
B6 O27 K6 117.6(5) . 1_655
B6 O27 B15 123.0(6) . .
B15 O27 K5 100.9(5) . .
B15 O27 K6 98.2(4) . 1_655
K1 O28 K1 72.89(13) . 2_656
B2 O28 K1 96.1(4) . .
B2 O28 K1 134.0(4) . 2_656
B12 O28 K1 128.4(5) . .
B12 O28 K1 89.7(4) . 2_656
B12 O28 B2 127.6(6) . .
K11 O29 Rb1 150.56(18) 2_455 .
K11 O29 Rb1 61.17(10) . .
K11 O29 K11 89.41(16) 2_455 .
B5 O29 Rb1 82.9(4) . .
B5 O29 K11 104.3(4) . .
B5 O29 K11 105.1(4) . 2_455
B20 O29 Rb1 111.6(4) . .
B20 O29 K11 136.5(4) . .
B20 O29 K11 90.0(4) . 2_455
B20 O29 B5 117.7(6) . .
B2 O30 K7 133.7(4) . 2_756
B26 O30 K7 91.1(4) . 2_756
B26 O30 B2 118.2(6) . .
Rb1 O31 K11 67.53(11) . .
B4 O31 Rb1 113.2(4) 2_455 .
B4 O31 K11 131.4(4) 2_455 .
B22 O31 Rb1 115.3(5) 1_545 .
B22 O31 K11 92.1(4) 1_545 .
B22 O31 B4 124.3(6) 1_545 2_455
K7 O32 K5 110.77(18) 1_455 .
B17 O32 K5 127.1(4) . .
B17 O32 K7 100.9(4) . 1_455
B26 O32 K5 86.5(4) 2_656 .
B26 O32 K7 99.2(4) 2_656 1_455
B26 O32 B17 129.4(6) 2_656 .
K8 O33 K3 75.59(13) 1_765 .
B8 O33 K3 86.4(4) . .
B8 O33 K8 94.6(5) . 1_765
B25 O33 K3 149.9(5) 1_665 .
B25 O33 K8 112.7(5) 1_665 1_765
B25 O33 B8 120.3(6) 1_665 .
B1 O34 K5 107.5(5) . 1_455
B1 O34 B28 121.8(6) . .
B28 O34 K5 128.7(4) . 1_455
K3 O35 K5 85.01(16) . .
B1 O35 K3 113.5(4) . .
B1 O35 K5 118.1(5) . .
B1 O35 B13 118.2(6) . .
B13 O35 K3 105.5(4) . .
B13 O35 K5 111.1(4) . .
K10 O36 K9 63.75(11) 1_655 1_655
B2 O36 K9 123.0(4) . 1_655
B2 O36 K10 113.2(4) . 1_655
B11 O36 K9 100.9(4) . 1_655
B11 O36 K10 97.6(5) . 1_655
B11 O36 B2 133.9(6) . .
B20 O37 K2 111.5(4) 1_655 .
B23 O37 K2 132.5(5) . .
B23 O37 B20 114.9(6) . 1_655
K10 O38 K3 84.13(15) 2_566 .
B11 O38 K3 101.9(5) 2_666 .
B11 O38 K10 95.5(4) 2_666 2_566
B11 O38 B13 124.0(6) 2_666 .
B13 O38 K3 88.6(4) . .
B13 O38 K10 140.5(4) . 2_566
B19 O39 K4 108.3(4) . .
B22 O39 K4 130.8(5) . .
B22 O39 B19 120.2(6) . .
K2 O40 Rb1 164.40(17) . 1_665
K8 O40 Rb1 87.04(15) 1_765 1_665
K8 O40 K2 77.40(13) 1_765 .
B4 O40 Rb1 88.2(4) 2_565 1_665
B4 O40 K2 95.9(4) 2_565 .
B4 O40 K8 101.2(4) 2_565 1_765
B16 O40 Rb1 104.7(4) 1_665 1_665
B16 O40 K2 86.3(4) 1_665 .
B16 O40 K8 137.1(5) 1_665 1_765
B16 O40 B4 120.0(6) 1_665 2_565
K4 O41 K11 79.15(13) . 2_455
B5 O41 K4 130.4(4) . .
B5 O41 K11 92.1(4) . 2_455
B24 O41 K4 91.9(4) . .
B24 O41 K11 153.1(5) . 2_455
B24 O41 B5 112.5(6) . .
K8 O42 K2 98.04(18) 1_765 1_655
B6 O42 K2 109.0(4) . 1_655
B6 O42 K8 101.5(4) . 1_765
B23 O42 K2 100.1(5) . 1_655
B23 O42 K8 113.4(5) . 1_765
B23 O42 B6 130.3(6) . .
K1 O43 K5 89.69(15) 2_666 2_666
B10 O43 K1 127.0(5) . 2_666
B10 O43 K5 114.3(5) . 2_666
B10 O43 B13 124.7(6) . 2_666
B13 O43 K1 96.1(4) 2_666 2_666
B13 O43 K5 96.5(4) 2_666 2_666
B12 O44 K1 110.9(4) . 2_656
B12 O44 B14 120.7(6) . 2_756
B14 O44 K1 128.4(5) 2_756 2_656
K4 O45 K11 106.67(16) 2_455 1_455
B3 O45 K4 82.8(4) . 2_455
B3 O45 K11 138.9(4) . 1_455
B22 O45 K4 124.7(5) 1_445 2_455
B22 O45 K11 89.1(4) 1_445 1_455
B22 O45 B3 118.8(6) 1_445 .
K7 O46 K5 89.34(17) 1_455 1_455
B1 O46 K5 85.6(5) . 1_455
B1 O46 K7 129.3(4) . 1_455
B1 O46 B15 132.1(6) . 1_455
B15 O46 K5 98.9(4) 1_455 1_455
B15 O46 K7 98.5(4) 1_455 1_455
K7 O47 K10 78.34(15) 1_465 2_566
B9 O47 K7 137.3(4) . 1_465
B9 O47 K10 86.6(4) . 2_566
B25 O47 K7 97.4(5) 1_565 1_465
B25 O47 K10 108.2(5) 1_565 2_566
B25 O47 B9 125.2(6) 1_565 .
K7 O48 K5 92.97(16) . .
B26 O48 K5 85.6(4) 2_656 .
B26 O48 K7 123.7(5) 2_656 .
B26 O48 B27 121.2(6) 2_656 2_656
B27 O48 K5 113.9(4) 2_656 .
B27 O48 K7 110.6(4) 2_656 .

loop_
_geom_bond_atom_site_label_1
_geom_bond_atom_site_label_2
_geom_bond_distance
_geom_bond_site_symmetry_2
Rb1 K11 3.234(2) .
Rb1 B17 3.276(9) 1_455
Rb1 B21 3.532(8) .
Rb1 O6 2.917(5) .
Rb1 O11 3.081(5) .
Rb1 O15 2.928(5) .
Rb1 O20 3.170(5) .
Rb1 O21 3.441(6) .
Rb1 O24 2.978(5) .
Rb1 O29 3.471(5) .
Rb1 O31 2.881(5) .
Rb1 O40 3.456(6) 1_445
K1 B2 3.274(9) .
K1 B13 3.278(8) .
K1 B14 3.251(8) .
K1 O3 2.959(5) 1_655
K1 O12 2.916(5) .
K1 O14 2.802(5) .
K1 O26 3.387(6) 2_656
K1 O26 2.818(5) .
K1 O28 3.231(5) 2_656
K1 O28 2.773(5) .
K1 O43 2.767(5) 2_666
K1 O44 2.756(6) 2_656
K2 B7 3.422(9) .
K2 B15 3.355(9) 1_455
K2 B23 3.371(10) 1_455
K2 O4 2.876(6) .
K2 O10 3.041(5) .
K2 O13 3.199(6) .
K2 O22 3.304(6) 1_665
K2 O23 3.164(5) .
K2 O25 3.121(6) .
K2 O37 2.657(5) .
K2 O40 3.256(6) .
K2 O42 2.846(6) 1_455
K3 B1 3.444(8) .
K3 B6 3.454(8) .
K3 B7 3.274(8) .
K3 B13 3.378(9) .
K3 O1 3.019(5) .
K3 O2 2.953(5) .
K3 O4 2.684(5) .
K3 O16 2.690(5) .
K3 O17 2.665(5) .
K3 O33 3.240(5) .
K3 O35 2.668(5) .
K3 O38 3.066(6) .
K4 B3 3.164(9) 2_455
K4 B4 3.404(9) 2_565
K4 B24 3.237(8) .
K4 O7 2.801(5) 2_565
K4 O7 2.745(5) .
K4 O9 3.166(5) .
K4 O10 2.857(6) .
K4 O13 2.783(5) .
K4 O20 3.339(6) 2_455
K4 O39 2.791(5) .
K4 O41 2.891(5) .
K4 O45 2.990(5) 2_455
K5 B1 3.264(9) 1_655
K5 B6 3.300(9) .
K5 B26 3.042(9) 2_656
K5 O2 2.955(6) .
K5 O26 3.284(6) .
K5 O27 3.032(6) .
K5 O32 2.793(6) .
K5 O34 2.601(6) 1_655
K5 O35 2.782(5) .
K5 O43 3.104(6) 2_666
K5 O46 3.067(7) 1_655
K5 O48 2.839(5) .
K6 B5 3.524(8) .
K6 B15 3.262(9) 1_455
K6 B17 3.487(8) 1_455
K6 B21 3.275(9) 1_655
K6 B23 3.364(9) 1_455
K6 B25 3.468(9) .
K6 O6 3.203(5) .
K6 O15 3.184(6) .
K6 O21 2.591(5) .
K6 O23 2.589(5) .
K6 O25 2.664(6) .
K6 O27 2.722(6) 1_455
K7 B15 3.231(8) .
K7 B25 3.296(10) 1_655
K7 B26 3.280(9) 2_756
K7 O18 3.137(5) 2_656
K7 O21 3.057(6) 1_655
K7 O23 3.014(5) 1_655
K7 O24 3.029(5) 1_755
K7 O30 2.950(5) 2_756
K7 O32 2.757(5) 1_655
K7 O46 2.666(6) 1_655
K7 O47 2.834(6) 1_645
K7 O48 2.732(5) .
K8 B4 3.411(9) 2_355
K8 B6 3.384(8) 1_345
K8 B8 3.282(8) 1_345
K8 B16 3.285(8) .
K8 O8 3.092(6) .
K8 O10 3.301(6) 1_345
K8 O16 3.261(5) 1_345
K8 O17 2.886(5) 1_345
K8 O22 2.740(5) .
K8 O33 2.852(6) 1_345
K8 O40 2.779(5) 1_345
K8 O42 2.757(6) 1_345
K9 K10 3.144(3) .
K9 B10 3.366(9) .
K9 B27 3.511(8) .
K9 B28 2.917(9) .
K9 O3 2.802(6) .
K9 O5 2.810(6) .
K9 O12 2.917(5) .
K9 O14 2.681(5) .
K9 O18 2.936(5) .
K9 O19 2.870(6) 2_566
K9 O19 2.951(5) .
K9 O36 3.055(5) 1_455
K10 B9 3.283(9) 2_566
K10 B11 3.338(9) 1_455
K10 B27 3.466(9) .
K10 O1 2.668(5) 2_566
K10 O5 3.412(6) .
K10 O12 3.387(5) .
K10 O18 2.799(5) .
K10 O36 2.894(6) 1_455
K10 O38 2.922(5) 2_566
K10 O47 3.020(6) 2_566
K11 B20 3.064(9) 2_455
K11 B22 3.280(8) 1_545
K11 O9 2.681(5) 2_455
K11 O11 2.930(5) .
K11 O15 2.942(6) .
K11 O20 3.139(6) .
K11 O29 2.715(5) 2_455
K11 O29 2.775(5) .
K11 O31 2.937(5) .
K11 O41 2.982(5) 2_455
K11 O45 3.010(5) 1_655
B1 O34 1.342(10) .
B1 O35 1.359(10) .
B1 O46 1.375(11) .
B2 O12 1.456(9) .
B2 O28 1.472(10) .
B2 O30 1.495(10) .
B2 O36 1.473(9) .
B3 O7 1.453(9) 2_455
B3 O8 1.488(10) .
B3 O20 1.460(9) .
B3 O45 1.478(10) .
B4 O7 1.428(9) .
B4 O10 1.470(9) 2_565
B4 O31 1.490(10) 2_455
B4 O40 1.512(10) 2_565
B5 O15 1.493(9) .
B5 O25 1.472(10) .
B5 O29 1.431(9) .
B5 O41 1.489(9) .
B6 O2 1.459(9) .
B6 O17 1.505(9) .
B6 O27 1.413(9) .
B6 O42 1.487(10) .
B7 O1 1.386(9) .
B7 O4 1.356(9) .
B7 O17 1.355(9) 1_455
B8 O16 1.350(9) .
B8 O24 1.347(9) 1_665
B8 O33 1.414(9) .
B9 O1 1.473(9) .
B9 O16 1.472(9) .
B9 O22 1.441(10) 1_665
B9 O47 1.482(9) .
B10 O5 1.392(9) .
B10 O19 1.358(9) .
B10 O43 1.340(10) .
B11 O5 1.402(10) .
B11 O36 1.325(10) .
B11 O38 1.359(10) 2_666
B12 O18 1.362(9) 1_655
B12 O28 1.353(9) .
B12 O44 1.383(10) .
B13 O14 1.432(10) .
B13 O35 1.479(10) .
B13 O38 1.498(9) .
B13 O43 1.489(9) 2_666
B14 O3 1.374(9) 1_655
B14 O26 1.351(10) .
B14 O44 1.384(9) 2_756
B15 O4 1.487(9) 1_655
B15 O23 1.466(9) 1_655
B15 O27 1.452(9) .
B15 O46 1.472(10) 1_655
B16 O8 1.355(9) .
B16 O22 1.377(10) .
B16 O40 1.364(9) 1_445
B17 O6 1.454(9) 1_655
B17 O21 1.484(9) 1_655
B17 O24 1.496(9) 1_655
B17 O32 1.459(10) .
B18 O2 1.339(9) .
B18 O6 1.400(9) 1_655
B18 O23 1.369(9) .
B19 O9 1.357(9) .
B19 O10 1.332(9) 1_455
B19 O39 1.398(10) .
B20 O9 1.501(9) .
B20 O13 1.462(9) 1_455
B20 O29 1.420(9) .
B20 O37 1.501(11) 1_455
B21 O11 1.403(10) .
B21 O15 1.374(9) 1_455
B21 O20 1.322(10) .
B22 O31 1.358(10) 1_565
B22 O39 1.386(10) .
B22 O45 1.354(10) 1_665
B23 O25 1.369(11) 1_655
B23 O37 1.356(11) .
B23 O42 1.375(11) .
B24 O11 1.411(9) 1_655
B24 O13 1.311(10) .
B24 O41 1.361(10) .
B25 O21 1.346(9) .
B25 O33 1.389(10) 1_445
B25 O47 1.356(10) 1_545
B26 O30 1.376(10) .
B26 O32 1.390(10) 2_656
B26 O48 1.331(10) 2_656
B27 O12 1.426(9) .
B27 O18 1.490(9) .
B27 O26 1.484(10) 2_656
B27 O48 1.505(10) 2_656
B28 O3 1.500(10) .
B28 O14 1.427(9) .
B28 O19 1.495(9) 2_566
B28 O34 1.464(11) .
